data_1574063
loop_
_publ_author_name
'Shen, Yongbing'
'Cui, Mengxing'
'Zhang, Haitao'
'Guo, Hanjie'
'Nakamura, Jumpei G.'
'Embs, Jan Peter'
'Zhao, Jinkui'
'Yamashita, Masahiro'
'Fu, Zhendong'

_publ_section_title
;
 Signatures of the quantum spin liquid state in triangular-based zig-zag
 polyaromatic hydrocarbon radicals
;
_journal_issue 15
_journal_name_full 'Chemical Science'
_journal_page_first 6345
_journal_page_last 6354
_journal_paper_doi 10.1039/D4SC08462D
_journal_volume 16
_journal_year 2025
_chemical_formula_sum 'C84 H69 Cs4 O3'
_chemical_formula_weight 1658.03
_chemical_properties_physical Air-sensitive,Moisture-sensitive
_space_group_crystal_system triclinic
_space_group_IT_number 2
_space_group_name_Hall '-P 1'
_space_group_name_H-M_alt 'P -1'
_atom_sites_solution_hydrogens geom
_audit_creation_method SHELXL-2018/3
_audit_update_record
;
2024-05-14 deposited with the CCDC.	2025-03-06 downloaded from the CCDC.
;
_cell_angle_alpha 75.614(2)
_cell_angle_beta 85.704(2)
_cell_angle_gamma 77.205(2)
_cell_formula_units_Z 2
_cell_length_a 12.3931(3)
_cell_length_b 13.0388(3)
_cell_length_c 22.2180(7)
_cell_measurement_reflns_used 11586
_cell_measurement_temperature 90
_cell_measurement_theta_max 28.0820
_cell_measurement_theta_min 2.1720
_cell_volume 3390.55(16)
_computing_cell_refinement 'CrysAlisPro 1.171.40.67a (Rigaku OD, 2019)'
_computing_data_collection 'CrysAlisPro 1.171.40.67a (Rigaku OD, 2019)'
_computing_data_reduction 'CrysAlisPro 1.171.40.67a (Rigaku OD, 2019)'
_computing_molecular_graphics 'Olex2 1.3 (Dolomanov et al., 2009)'
_computing_publication_material 'Olex2 1.3 (Dolomanov et al., 2009)'
_computing_structure_refinement 'SHELXL-2018/3 (Sheldrick, 2018)'
_computing_structure_solution 'SHELXT 2018/2 (Sheldrick, 2018)'
_diffrn_ambient_temperature 90
_diffrn_measured_fraction_theta_full 0.932
_diffrn_measured_fraction_theta_max 0.804
_diffrn_measurement_device_type 'dtrek-CrysAlisPro-abstract goniometer imported rigaku-d*trek images'
_diffrn_measurement_method '\w scans'
_diffrn_radiation_type MoK\a
_diffrn_radiation_wavelength 0.71073
_diffrn_reflns_av_R_equivalents 0.0220
_diffrn_reflns_av_unetI/netI 0.0286
_diffrn_reflns_Laue_measured_fraction_full 0.932
_diffrn_reflns_Laue_measured_fraction_max 0.804
_diffrn_reflns_limit_h_max 15
_diffrn_reflns_limit_h_min -15
_diffrn_reflns_limit_k_max 9
_diffrn_reflns_limit_k_min -16
_diffrn_reflns_limit_l_max 29
_diffrn_reflns_limit_l_min -28
_diffrn_reflns_number 18042
_diffrn_reflns_point_group_measured_fraction_full 0.932
_diffrn_reflns_point_group_measured_fraction_max 0.804
_diffrn_reflns_theta_full 25.000
_diffrn_reflns_theta_max 27.918
_diffrn_reflns_theta_min 1.950
_diffrn_source 'fine-focus sealed X-ray tube'
_exptl_absorpt_coefficient_mu 2.184
_exptl_absorpt_correction_T_max 1.00000
_exptl_absorpt_correction_T_min 0.27762
_exptl_absorpt_correction_type multi-scan
_exptl_absorpt_process_details
;
CrysAlisPro 1.171.40.67a (Rigaku Oxford Diffraction, 2019)
Empirical absorption correction using spherical harmonics,
 implemented in SCALE3 ABSPACK scaling algorithm.
;
_exptl_crystal_colour 'dark green'
_exptl_crystal_density_diffrn 1.624
_exptl_crystal_density_method 'not measured'
_exptl_crystal_description block
_exptl_crystal_F_000 1634
_exptl_crystal_preparation 'Magnetic properties'
_exptl_crystal_size_max 0.1
_exptl_crystal_size_mid 0.1
_exptl_crystal_size_min 0.1
_refine_diff_density_max 2.278
_refine_diff_density_min -0.933
_refine_diff_density_rms 0.125
_refine_ls_extinction_method none
_refine_ls_goodness_of_fit_ref 1.057
_refine_ls_hydrogen_treatment constr
_refine_ls_matrix_type full
_refine_ls_number_parameters 820
_refine_ls_number_reflns 13060
_refine_ls_number_restraints 0
_refine_ls_restrained_S_all 1.057
_refine_ls_R_factor_all 0.0578
_refine_ls_R_factor_gt 0.0516
_refine_ls_shift/su_max 0.001
_refine_ls_shift/su_mean 0.000
_refine_ls_structure_factor_coef Fsqd
_refine_ls_weighting_details 'w=1/[\s^2^(Fo^2^)+(0.0828P)^2^+5.9929P] where P=(Fo^2^+2Fc^2^)/3'
_refine_ls_weighting_scheme calc
_refine_ls_wR_factor_gt 0.1345
_refine_ls_wR_factor_ref 0.1391
_reflns_Friedel_coverage 0.000
_reflns_number_gt 11672
_reflns_number_total 13060
_reflns_threshold_expression 'I > 2\s(I)'
_cod_data_source_file d4sc08462d2.cif
_cod_data_source_block 170124
_cod_depositor_comments 'Adding full bibliography for 1574063.cif.'
_cod_database_code 1574063
_shelx_shelxl_version_number 2018/3
_shelx_space_group_comment
;
The symmetry employed for this shelxl refinement is uniquely defined
by the following loop, which should always be used as a source of
symmetry information in preference to the above space-group names.
They are only intended as comments.
;

loop_
_space_group_symop_operation_xyz
'x, y, z'
'-x, -y, -z'

loop_
_atom_site_label
_atom_site_type_symbol
_atom_site_fract_x
_atom_site_fract_y
_atom_site_fract_z
_atom_site_U_iso_or_equiv
_atom_site_adp_type
_atom_site_occupancy
_atom_site_site_symmetry_order
_atom_site_calc_flag
_atom_site_refinement_flags_posn
_atom_site_refinement_flags_adp
_atom_site_refinement_flags_occupancy
_atom_site_disorder_assembly
_atom_site_disorder_group
Cs4 Cs 0.69866(3) 0.37150(2) 0.85027(2) 0.04026(10) Uani 1 1 d . . . . .
Cs1 Cs 0.21650(3) 0.17964(2) 0.77277(2) 0.04136(10) Uani 1 1 d . . . . .
Cs3 Cs 0.37572(3) 0.64242(3) 0.84565(2) 0.04498(10) Uani 1 1 d . . . . .
Cs2 Cs 0.46432(3) 0.29019(3) 0.61675(2) 0.05268(12) Uani 1 1 d . . . . .
O2 O 0.6225(3) 0.6211(3) 0.81146(19) 0.0508(9) Uani 1 1 d . . . . .
O1 O 0.2134(4) 0.3253(3) 0.6393(2) 0.0576(10) Uani 1 1 d . . . . .
C59 C 0.4143(4) 0.6409(4) 1.0052(2) 0.0308(9) Uani 1 1 d . . . . .
C63 C 0.4902(4) 0.4501(4) 0.9951(2) 0.0306(9) Uani 1 1 d . . . . .
C58 C 0.4245(4) 0.7412(4) 1.0143(2) 0.0341(10) Uani 1 1 d . . . . .
H58 H 0.496227 0.752693 1.018828 0.041 Uiso 1 1 calc R U . . .
C60 C 0.3046(4) 0.6275(4) 0.9970(2) 0.0322(9) Uani 1 1 d . . . . .
C24 C 0.4869(4) 0.0998(4) 0.8863(2) 0.0384(11) Uani 1 1 d . . . . .
C61 C 0.2903(4) 0.5256(4) 0.9879(3) 0.0404(11) Uani 1 1 d . . . . .
H61 H 0.214581 0.509303 0.993269 0.049 Uiso 1 1 calc R U . . .
C23 C 0.5504(4) 0.1536(4) 0.8373(2) 0.0391(11) Uani 1 1 d . . . . .
C27 C 0.3956(4) 0.3177(4) 0.8200(2) 0.0392(11) Uani 1 1 d . . . . .
C32 C 0.3456(4) 0.4264(4) 0.7831(2) 0.0404(11) Uani 1 1 d . . . . .
C62 C 0.3812(4) 0.4415(4) 0.9863(2) 0.0361(10) Uani 1 1 d . . . . .
H62 H 0.367660 0.369311 0.984916 0.043 Uiso 1 1 calc R U . . .
C57 C 0.3328(4) 0.8245(4) 1.0168(2) 0.0366(10) Uani 1 1 d . . . . .
H57 H 0.342470 0.890861 1.023792 0.044 Uiso 1 1 calc R U . . .
C28 C 0.5021(4) 0.2630(4) 0.8010(2) 0.0386(11) Uani 1 1 d . . . . .
C31 C 0.4096(5) 0.4802(4) 0.7332(2) 0.0462(13) Uani 1 1 d . . . . .
C25 C 0.3802(4) 0.1574(4) 0.9030(2) 0.0415(11) Uani 1 1 d . . . . .
H25 H 0.337043 0.122189 0.935359 0.050 Uiso 1 1 calc R U . . .
C26 C 0.3403(4) 0.2638(4) 0.8720(2) 0.0399(11) Uani 1 1 d . . . . .
H26 H 0.272912 0.302126 0.886414 0.048 Uiso 1 1 calc R U . . .
C46 C 0.2768(5) 0.9590(4) 0.6955(2) 0.0439(12) Uani 1 1 d . . . . .
C55 C 0.2130(4) 0.7137(4) 0.9984(2) 0.0355(10) Uani 1 1 d . . . . .
H55 H 0.140898 0.705312 0.991890 0.043 Uiso 1 1 calc R U . . .
C56 C 0.2268(4) 0.8101(4) 1.0089(2) 0.0377(10) Uani 1 1 d . . . . .
H56 H 0.164150 0.866525 1.010898 0.045 Uiso 1 1 calc R U . . .
C42 C 0.1968(5) 0.8940(4) 0.8019(3) 0.0487(13) Uani 1 1 d . . . . .
C41 C 0.1867(5) 0.9199(4) 0.7354(3) 0.0476(13) Uani 1 1 d . . . . .
C29 C 0.5577(5) 0.3180(4) 0.7494(2) 0.0441(12) Uani 1 1 d . . . . .
H29 H 0.625762 0.280428 0.735362 0.053 Uiso 1 1 calc R U . . .
C30 C 0.5174(5) 0.4242(4) 0.7184(2) 0.0483(13) Uani 1 1 d . . . . .
H30 H 0.561670 0.460240 0.687065 0.058 Uiso 1 1 calc R U . . .
C22 C 0.6599(5) 0.0991(4) 0.8268(3) 0.0477(13) Uani 1 1 d . . . . .
H22 H 0.704823 0.134660 0.795609 0.057 Uiso 1 1 calc R U . . .
C37 C 0.1099(6) 0.8531(5) 0.8391(3) 0.0594(16) Uani 1 1 d . . . . .
H37 H 0.116198 0.834948 0.883053 0.071 Uiso 1 1 calc R U . . .
C11 C -0.0086(5) 0.1244(4) 0.8588(3) 0.0514(14) Uani 1 1 d . . . . .
H11 H -0.022984 0.065051 0.845433 0.062 Uiso 1 1 calc R U . . .
C45 C 0.3764(5) 0.9634(4) 0.7247(3) 0.0445(12) Uani 1 1 d . . . . .
C44 C 0.3817(5) 0.9376(4) 0.7896(3) 0.0455(13) Uani 1 1 d . . . . .
H44 H 0.446773 0.941370 0.808263 0.055 Uiso 1 1 calc R U . . .
C19 C 0.5332(5) -0.0075(4) 0.9192(2) 0.0443(12) Uani 1 1 d . . . . .
H19 H 0.490094 -0.044526 0.950861 0.053 Uiso 1 1 calc R U . . .
C43 C 0.2944(6) 0.9068(4) 0.8273(3) 0.0522(14) Uani 1 1 d . . . . .
H43 H 0.299576 0.893866 0.871090 0.063 Uiso 1 1 calc R U . . .
C13 C 0.0586(5) 0.1923(6) 0.9408(3) 0.0583(16) Uani 1 1 d . . . . .
C36 C 0.3620(6) 0.5862(5) 0.6994(3) 0.0569(15) Uani 1 1 d . . . . .
H36 H 0.404067 0.622959 0.666945 0.068 Uiso 1 1 calc R U . . .
C73 C 0.6312(6) 0.6717(6) 0.7456(3) 0.0618(16) Uani 1 1 d . . . . .
H73A H 0.563000 0.726234 0.731654 0.074 Uiso 1 1 calc R U . . .
H73B H 0.642911 0.616699 0.720711 0.074 Uiso 1 1 calc R U . . .
C54 C 0.4683(5) 0.9965(4) 0.6840(3) 0.0529(14) Uani 1 1 d . . . . .
C20 C 0.6380(5) -0.0589(4) 0.9064(3) 0.0489(13) Uani 1 1 d . . . . .
H20 H 0.665914 -0.131228 0.928609 0.059 Uiso 1 1 calc R U . . .
C21 C 0.7040(5) -0.0064(4) 0.8615(3) 0.0515(14) Uani 1 1 d . . . . .
H21 H 0.778011 -0.040991 0.854150 0.062 Uiso 1 1 calc R U . . .
C33 C 0.2365(5) 0.4798(5) 0.7940(3) 0.0546(14) Uani 1 1 d . . . . .
H33 H 0.191980 0.444414 0.825614 0.066 Uiso 1 1 calc R U . . .
C47 C 0.2684(5) 0.9895(5) 0.6311(3) 0.0566(15) Uani 1 1 d . . . . .
H47 H 0.201444 0.989517 0.612877 0.068 Uiso 1 1 calc R U . . .
C14 C 0.0257(5) 0.2981(5) 0.9044(3) 0.0547(15) Uani 1 1 d . . . . .
C12 C 0.0432(5) 0.1052(5) 0.9162(3) 0.0627(17) Uani 1 1 d . . . . .
H12 H 0.068365 0.032749 0.939066 0.075 Uiso 1 1 calc R U . . .
C10 C -0.0387(5) 0.2282(5) 0.8217(3) 0.0562(15) Uani 1 1 d . . . . .
C49 C 0.4574(6) 1.0215(5) 0.6183(3) 0.0622(17) Uani 1 1 d . . . . .
C38 C 0.0172(6) 0.8386(6) 0.8144(4) 0.0685(18) Uani 1 1 d . . . . .
H38 H -0.039300 0.811101 0.840480 0.082 Uiso 1 1 calc R U . . .
C9 C -0.0203(5) 0.3201(5) 0.8419(4) 0.0629(19) Uani 1 1 d . . . . .
C6 C -0.1180(7) 0.3545(10) 0.7243(4) 0.096(3) Uani 1 1 d . . . . .
C40 C 0.0901(5) 0.9061(6) 0.7124(3) 0.0623(16) Uani 1 1 d . . . . .
H40 H 0.080594 0.925919 0.668737 0.075 Uiso 1 1 calc R U . . .
C15 C 0.0360(6) 0.3839(7) 0.9305(4) 0.081(3) Uani 1 1 d . . . . .
H15 H 0.012252 0.456765 0.907862 0.097 Uiso 1 1 calc R U . . .
C5 C -0.0824(5) 0.2470(7) 0.7590(3) 0.0700(19) Uani 1 1 d . . . . .
C18 C 0.1027(5) 0.1766(8) 1.0001(4) 0.083(2) Uani 1 1 d . . . . .
H18 H 0.127601 0.104836 1.024050 0.100 Uiso 1 1 calc R U . . .
C8 C -0.0494(6) 0.4254(5) 0.8048(4) 0.070(2) Uani 1 1 d . . . . .
H8 H -0.035257 0.484594 0.818472 0.085 Uiso 1 1 calc R U . . .
C35 C 0.2560(7) 0.6371(5) 0.7125(3) 0.0655(18) Uani 1 1 d . . . . .
H35 H 0.226556 0.708615 0.689651 0.079 Uiso 1 1 calc R U . . .
C75 C 0.7554(6) 0.7276(6) 0.8024(4) 0.071(2) Uani 1 1 d . . . . .
H75A H 0.758635 0.801836 0.804454 0.085 Uiso 1 1 calc R U . . .
H75B H 0.827007 0.678471 0.815902 0.085 Uiso 1 1 calc R U . . .
C74 C 0.7298(7) 0.7250(6) 0.7387(4) 0.080(2) Uani 1 1 d . . . . .
H74A H 0.793865 0.682731 0.719819 0.096 Uiso 1 1 calc R U . . .
H74B H 0.711620 0.799322 0.711922 0.096 Uiso 1 1 calc R U . . .
C48 C 0.3563(7) 1.0203(6) 0.5926(3) 0.0696(19) Uani 1 1 d . . . . .
H48 H 0.348193 1.040560 0.548766 0.084 Uiso 1 1 calc R U . . .
C53 C 0.5676(6) 1.0030(5) 0.7084(4) 0.0699(19) Uani 1 1 d . . . . .
H53 H 0.573761 0.988261 0.752188 0.084 Uiso 1 1 calc R U . . .
C34 C 0.1926(6) 0.5850(5) 0.7587(3) 0.0625(17) Uani 1 1 d . . . . .
H34 H 0.119108 0.620014 0.766788 0.075 Uiso 1 1 calc R U . . .
C76 C 0.6610(7) 0.6898(6) 0.8425(4) 0.072(2) Uani 1 1 d . . . . .
H76A H 0.686879 0.649185 0.884525 0.086 Uiso 1 1 calc R U . . .
H76B H 0.601092 0.752235 0.846401 0.086 Uiso 1 1 calc R U . . .
C16 C 0.0809(8) 0.3621(11) 0.9895(5) 0.102(4) Uani 1 1 d . . . . .
H16 H 0.090470 0.420645 1.005484 0.122 Uiso 1 1 calc R U . . .
C50 C 0.5507(7) 1.0483(6) 0.5801(4) 0.079(2) Uani 1 1 d . . . . .
H50 H 0.547000 1.063963 0.536131 0.095 Uiso 1 1 calc R U . . .
C67 C 0.5045(10) 0.3322(8) 0.4556(3) 0.090(3) Uani 1 1 d . . . . .
C39 C 0.0091(6) 0.8657(6) 0.7494(4) 0.0719(19) Uani 1 1 d . . . . .
H39 H -0.053550 0.855901 0.731008 0.086 Uiso 1 1 calc R U . . .
C52 C 0.6547(7) 1.0295(6) 0.6719(5) 0.086(3) Uani 1 1 d . . . . .
H52 H 0.720345 1.033006 0.690095 0.103 Uiso 1 1 calc R U . . .
C80 C 0.1356(7) 0.2877(6) 0.6096(4) 0.076(2) Uani 1 1 d . . . . .
H80A H 0.084682 0.254207 0.641028 0.091 Uiso 1 1 calc R U . . .
H80B H 0.175167 0.232855 0.587387 0.091 Uiso 1 1 calc R U . . .
C64 C 0.5550(8) 0.4959(6) 0.5070(4) 0.086(3) Uani 1 1 d . . . . .
C51 C 0.6474(7) 1.0513(6) 0.6081(5) 0.087(3) Uani 1 1 d . . . . .
H51 H 0.709065 1.068652 0.582701 0.105 Uiso 1 1 calc R U . . .
C4 C -0.0883(7) 0.1619(10) 0.7335(4) 0.094(3) Uani 1 1 d . . . . .
H4 H -0.060945 0.089712 0.756106 0.113 Uiso 1 1 calc R U . . .
C65 C 0.6389(9) 0.4152(8) 0.4962(4) 0.092(3) Uani 1 1 d . . . . .
H65 H 0.716950 0.414714 0.505133 0.110 Uiso 1 1 calc R U . . .
C68 C 0.4222(11) 0.4150(6) 0.4661(4) 0.091(3) Uani 1 1 d . . . . .
C78 C 0.0773(8) 0.4781(7) 0.5917(4) 0.089(2) Uani 1 1 d . . . . .
H78A H 0.099923 0.537249 0.559381 0.107 Uiso 1 1 calc R U . . .
H78B H 0.004110 0.506724 0.609135 0.107 Uiso 1 1 calc R U . . .
C7 C -0.0982(7) 0.4430(8) 0.7487(5) 0.095(3) Uani 1 1 d . . . . .
H7 H -0.119990 0.515309 0.724877 0.114 Uiso 1 1 calc R U . . .
C66 C 0.6145(11) 0.3303(7) 0.4700(4) 0.098(3) Uani 1 1 d . . . . .
H66 H 0.676158 0.271357 0.461539 0.117 Uiso 1 1 calc R U . . .
C72 C 0.4837(10) 0.2463(6) 0.4286(4) 0.087(3) Uani 1 1 d . . . . .
H72 H 0.543247 0.191702 0.419963 0.105 Uiso 1 1 calc R U . . .
C79 C 0.0713(8) 0.3846(7) 0.5643(4) 0.083(2) Uani 1 1 d . . . . .
H79A H 0.106024 0.392960 0.522251 0.099 Uiso 1 1 calc R U . . .
H79B H -0.006281 0.378216 0.561911 0.099 Uiso 1 1 calc R U . . .
C17 C 0.1106(7) 0.2608(12) 1.0238(5) 0.101(4) Uani 1 1 d . . . . .
H17 H 0.137094 0.247992 1.064647 0.121 Uiso 1 1 calc R U . . .
C77 C 0.1596(8) 0.4363(6) 0.6411(4) 0.087(2) Uani 1 1 d . . . . .
H77A H 0.215364 0.482158 0.634552 0.104 Uiso 1 1 calc R U . . .
H77B H 0.122925 0.437487 0.682154 0.104 Uiso 1 1 calc R U . . .
C1 C -0.1671(9) 0.3690(15) 0.6661(6) 0.151(7) Uani 1 1 d . . . . .
H1 H -0.192560 0.440874 0.642430 0.182 Uiso 1 1 calc R U . . .
C71 C 0.3797(12) 0.2462(8) 0.4165(4) 0.109(4) Uani 1 1 d . . . . .
H71 H 0.364206 0.190218 0.400330 0.131 Uiso 1 1 calc R U . . .
C2 C -0.1794(11) 0.286(2) 0.6424(6) 0.178(11) Uani 1 1 d . . . . .
H2 H -0.217679 0.299284 0.604908 0.214 Uiso 1 1 calc R U . . .
C3 C -0.1331(10) 0.1795(16) 0.6757(6) 0.143(6) Uani 1 1 d . . . . .
H3 H -0.132952 0.119874 0.658312 0.171 Uiso 1 1 calc R U . . .
C69 C 0.3160(13) 0.4122(7) 0.4527(5) 0.111(4) Uani 1 1 d . . . . .
H69 H 0.256346 0.467481 0.460499 0.133 Uiso 1 1 calc R U . . .
C70 C 0.2936(11) 0.3299(9) 0.4279(5) 0.115(4) Uani 1 1 d . . . . .
H70 H 0.219576 0.330907 0.418827 0.137 Uiso 1 1 calc R U . . .
C82 C -0.035(3) 1.2226(16) 0.4197(11) 0.33(2) Uani 1 1 d . . . . .
H82 H -0.071710 1.273447 0.384912 0.390 Uiso 1 1 calc R U . . .
C83 C -0.0714(15) 1.206(2) 0.4799(14) 0.238(13) Uani 1 1 d . . . . .
H83 H -0.142144 1.239905 0.492832 0.286 Uiso 1 1 calc R U . . .
C84 C 0.0063(18) 1.1328(18) 0.5208(7) 0.195(10) Uani 1 1 d . . . . .
H84 H -0.003184 1.102067 0.563839 0.234 Uiso 1 1 calc R U . . .
C81 C 0.0631(15) 1.1517(17) 0.4194(6) 0.169(7) Uani 1 1 d . . . . .
H81A H 0.116840 1.187421 0.391328 0.203 Uiso 1 1 calc R U . . .
H81B H 0.053372 1.088975 0.404381 0.203 Uiso 1 1 calc R U . . .
O3 O 0.1039(16) 1.1155(18) 0.4825(7) 0.299(10) Uani 1 1 d . . . . .

loop_
_atom_site_aniso_label
_atom_site_aniso_U_11
_atom_site_aniso_U_22
_atom_site_aniso_U_33
_atom_site_aniso_U_23
_atom_site_aniso_U_13
_atom_site_aniso_U_12
Cs4 0.04361(19) 0.04288(17) 0.03671(17) -0.01408(13) 0.00819(13) -0.01193(13)
Cs1 0.04077(18) 0.04075(17) 0.04684(19) -0.01773(13) 0.00631(14) -0.01163(13)
Cs3 0.0520(2) 0.04393(18) 0.04239(18) -0.01942(14) 0.00616(15) -0.00919(14)
Cs2 0.0787(3) 0.04679(19) 0.03662(18) -0.00760(14) 0.00177(17) -0.02520(17)
O2 0.061(2) 0.0420(19) 0.055(2) -0.0172(17) 0.0107(19) -0.0205(18)
O1 0.070(3) 0.051(2) 0.055(2) -0.0169(19) -0.003(2) -0.013(2)
C59 0.033(2) 0.037(2) 0.029(2) -0.0156(18) 0.0073(18) -0.0143(18)
C63 0.029(2) 0.037(2) 0.034(2) -0.0188(18) 0.0087(18) -0.0173(18)
C58 0.035(2) 0.035(2) 0.038(2) -0.0143(19) 0.005(2) -0.0159(19)
C60 0.029(2) 0.043(2) 0.032(2) -0.0173(19) 0.0081(18) -0.0158(19)
C24 0.047(3) 0.042(2) 0.035(2) -0.018(2) 0.007(2) -0.021(2)
C61 0.034(3) 0.047(3) 0.052(3) -0.025(2) 0.006(2) -0.019(2)
C23 0.049(3) 0.040(2) 0.037(2) -0.018(2) 0.006(2) -0.019(2)
C27 0.043(3) 0.041(2) 0.043(3) -0.018(2) 0.005(2) -0.021(2)
C32 0.048(3) 0.039(2) 0.043(3) -0.017(2) -0.003(2) -0.016(2)
C62 0.033(2) 0.041(2) 0.043(3) -0.021(2) 0.008(2) -0.018(2)
C57 0.043(3) 0.035(2) 0.037(2) -0.0143(19) 0.006(2) -0.015(2)
C28 0.046(3) 0.040(2) 0.037(2) -0.017(2) 0.009(2) -0.019(2)
C31 0.069(4) 0.044(3) 0.037(3) -0.017(2) -0.003(3) -0.025(3)
C25 0.043(3) 0.054(3) 0.034(2) -0.012(2) 0.006(2) -0.024(2)
C26 0.037(3) 0.051(3) 0.042(3) -0.022(2) 0.006(2) -0.019(2)
C46 0.051(3) 0.043(3) 0.039(3) -0.020(2) 0.001(2) -0.003(2)
C55 0.030(2) 0.043(2) 0.037(2) -0.013(2) 0.0062(19) -0.0142(19)
C56 0.039(3) 0.035(2) 0.040(3) -0.0132(19) 0.008(2) -0.008(2)
C42 0.062(4) 0.037(3) 0.046(3) -0.017(2) 0.003(3) -0.001(2)
C41 0.051(3) 0.041(3) 0.050(3) -0.018(2) -0.002(3) 0.001(2)
C29 0.054(3) 0.051(3) 0.036(3) -0.020(2) 0.012(2) -0.022(2)
C30 0.072(4) 0.049(3) 0.033(3) -0.015(2) 0.010(3) -0.030(3)
C22 0.054(3) 0.045(3) 0.049(3) -0.020(2) 0.019(3) -0.017(2)
C37 0.083(5) 0.042(3) 0.047(3) -0.013(2) 0.007(3) 0.000(3)
C11 0.050(3) 0.039(3) 0.070(4) -0.026(3) 0.023(3) -0.012(2)
C45 0.049(3) 0.039(3) 0.049(3) -0.019(2) -0.005(2) -0.005(2)
C44 0.058(3) 0.033(2) 0.049(3) -0.015(2) -0.015(3) -0.006(2)
C19 0.058(3) 0.044(3) 0.039(3) -0.013(2) 0.002(2) -0.024(2)
C43 0.083(4) 0.042(3) 0.034(3) -0.013(2) -0.005(3) -0.010(3)
C13 0.034(3) 0.071(4) 0.078(4) -0.037(3) 0.018(3) -0.012(3)
C36 0.088(5) 0.046(3) 0.043(3) -0.013(2) -0.006(3) -0.024(3)
C73 0.071(4) 0.063(4) 0.056(4) -0.020(3) 0.014(3) -0.024(3)
C54 0.058(4) 0.032(2) 0.068(4) -0.014(2) 0.010(3) -0.008(2)
C20 0.063(4) 0.037(3) 0.051(3) -0.016(2) -0.002(3) -0.014(2)
C21 0.057(3) 0.046(3) 0.056(3) -0.028(3) 0.006(3) -0.005(3)
C33 0.051(3) 0.050(3) 0.067(4) -0.017(3) -0.002(3) -0.016(3)
C47 0.059(4) 0.069(4) 0.045(3) -0.023(3) -0.005(3) -0.009(3)
C14 0.034(3) 0.074(4) 0.063(4) -0.031(3) 0.019(3) -0.017(3)
C12 0.060(4) 0.047(3) 0.077(4) -0.020(3) 0.018(3) -0.003(3)
C10 0.042(3) 0.048(3) 0.077(4) -0.017(3) 0.024(3) -0.011(2)
C49 0.064(4) 0.051(3) 0.076(4) -0.027(3) 0.016(3) -0.014(3)
C38 0.060(4) 0.065(4) 0.081(5) -0.022(4) 0.014(4) -0.014(3)
C9 0.041(3) 0.041(3) 0.105(6) -0.025(3) 0.035(3) -0.011(2)
C6 0.053(4) 0.155(9) 0.063(5) -0.011(6) 0.021(4) -0.010(5)
C40 0.052(4) 0.082(4) 0.055(4) -0.022(3) -0.002(3) -0.011(3)
C15 0.064(4) 0.078(5) 0.114(7) -0.042(5) 0.058(5) -0.040(4)
C5 0.043(3) 0.107(6) 0.062(4) -0.023(4) 0.018(3) -0.024(4)
C18 0.036(3) 0.132(7) 0.076(5) -0.025(5) 0.013(3) -0.011(4)
C8 0.062(4) 0.044(3) 0.090(5) -0.007(3) 0.029(4) -0.001(3)
C35 0.094(5) 0.045(3) 0.061(4) -0.014(3) -0.027(4) -0.013(3)
C75 0.058(4) 0.057(4) 0.111(6) -0.042(4) 0.016(4) -0.018(3)
C74 0.100(6) 0.054(4) 0.096(6) -0.034(4) 0.046(5) -0.039(4)
C48 0.091(5) 0.080(5) 0.044(3) -0.028(3) 0.014(3) -0.021(4)
C53 0.062(4) 0.046(3) 0.097(5) -0.004(3) -0.009(4) -0.014(3)
C34 0.062(4) 0.053(3) 0.075(4) -0.019(3) -0.017(3) -0.008(3)
C76 0.085(5) 0.068(4) 0.082(5) -0.041(4) 0.009(4) -0.032(4)
C16 0.090(6) 0.167(10) 0.105(7) -0.089(7) 0.060(6) -0.101(7)
C50 0.092(6) 0.061(4) 0.086(5) -0.031(4) 0.038(5) -0.018(4)
C67 0.134(8) 0.094(6) 0.043(4) 0.003(4) 0.008(5) -0.050(6)
C39 0.045(4) 0.090(5) 0.081(5) -0.022(4) -0.004(3) -0.012(3)
C52 0.069(5) 0.061(4) 0.122(8) -0.004(5) -0.004(5) -0.020(4)
C80 0.103(6) 0.063(4) 0.070(5) -0.021(3) -0.015(4) -0.026(4)
C64 0.133(7) 0.056(4) 0.051(4) 0.009(3) 0.023(5) -0.014(5)
C51 0.065(5) 0.061(4) 0.134(9) -0.022(5) 0.034(5) -0.022(4)
C4 0.077(5) 0.158(9) 0.071(5) -0.043(6) 0.029(4) -0.065(6)
C65 0.122(8) 0.093(6) 0.056(4) -0.008(4) 0.011(5) -0.029(5)
C68 0.168(10) 0.053(4) 0.048(4) -0.001(3) 0.005(5) -0.029(5)
C78 0.100(6) 0.066(5) 0.090(6) 0.000(4) -0.013(5) -0.014(4)
C7 0.079(6) 0.077(5) 0.100(7) 0.004(5) 0.039(5) 0.003(4)
C66 0.171(10) 0.068(5) 0.055(4) -0.007(4) 0.015(5) -0.042(6)
C72 0.138(8) 0.061(4) 0.064(5) -0.004(3) 0.015(5) -0.042(5)
C79 0.097(6) 0.100(6) 0.056(4) -0.018(4) -0.008(4) -0.031(5)
C17 0.063(5) 0.194(12) 0.083(6) -0.076(8) 0.029(5) -0.068(7)
C77 0.101(6) 0.067(4) 0.096(6) -0.034(4) -0.021(5) 0.000(4)
C1 0.069(7) 0.250(19) 0.081(8) 0.034(9) 0.000(6) -0.003(9)
C71 0.186(12) 0.078(6) 0.075(6) -0.015(5) -0.009(7) -0.052(7)
C2 0.079(8) 0.39(3) 0.066(7) -0.030(12) -0.004(6) -0.074(13)
C3 0.087(8) 0.30(2) 0.096(8) -0.095(11) 0.041(6) -0.113(11)
C69 0.188(12) 0.058(5) 0.083(6) -0.004(4) 0.008(7) -0.037(6)
C70 0.145(10) 0.093(7) 0.102(8) 0.008(6) -0.009(7) -0.051(7)
C82 0.57(5) 0.163(16) 0.21(2) -0.130(16) -0.24(3) 0.17(2)
C83 0.121(13) 0.28(3) 0.29(3) -0.05(2) -0.091(18) 0.010(14)
C84 0.25(2) 0.32(3) 0.100(10) -0.110(14) 0.098(13) -0.19(2)
C81 0.202(16) 0.25(2) 0.099(10) -0.052(12) -0.015(10) -0.128(16)
O3 0.33(2) 0.48(3) 0.142(11) -0.102(15) -0.015(13) -0.17(2)

loop_
_atom_type_symbol
_atom_type_description
_atom_type_scat_dispersion_real
_atom_type_scat_dispersion_imag
_atom_type_scat_source
C C 0.0033 0.0016 'International Tables Vol C Tables 4.2.6.8 and 6.1.1.4'
H H 0.0000 0.0000 'International Tables Vol C Tables 4.2.6.8 and 6.1.1.4'
Cs Cs -0.3680 2.1192 'International Tables Vol C Tables 4.2.6.8 and 6.1.1.4'
O O 0.0106 0.0060 'International Tables Vol C Tables 4.2.6.8 and 6.1.1.4'

loop_
_geom_angle_atom_site_label_1
_geom_angle_atom_site_label_2
_geom_angle_atom_site_label_3
_geom_angle
_geom_angle_site_symmetry_1
_geom_angle_site_symmetry_3
_geom_angle_publ_flag
O2 Cs4 C29 96.85(13) . . ?
O2 Cs4 C8 83.32(13) . 1_655 ?
C29 Cs4 C8 117.50(18) . 1_655 ?
O2 Cs4 C7 77.89(17) . 1_655 ?
C29 Cs4 C7 95.2(2) . 1_655 ?
C8 Cs4 C7 23.4(2) 1_655 1_655 ?
O2 Cs4 C59 92.49(11) . 2_667 ?
C29 Cs4 C59 117.22(12) . 2_667 ?
C8 Cs4 C59 125.24(17) 1_655 2_667 ?
C7 Cs4 C59 147.2(2) 1_655 2_667 ?
O2 Cs4 C60 92.03(11) . 2_667 ?
C29 Cs4 C60 141.36(12) . 2_667 ?
C8 Cs4 C60 100.83(17) 1_655 2_667 ?
C7 Cs4 C60 123.4(2) 1_655 2_667 ?
C59 Cs4 C60 24.51(11) 2_667 2_667 ?
O2 Cs4 C9 105.85(13) . 1_655 ?
C29 Cs4 C9 120.84(16) . 1_655 ?
C8 Cs4 C9 23.82(15) 1_655 1_655 ?
C7 Cs4 C9 41.4(2) 1_655 1_655 ?
C59 Cs4 C9 115.49(16) 2_667 1_655 ?
C60 Cs4 C9 92.20(16) 2_667 1_655 ?
O2 Cs4 C58 112.79(11) . 2_667 ?
C29 Cs4 C58 100.91(12) . 2_667 ?
C8 Cs4 C58 136.59(17) 1_655 2_667 ?
C7 Cs4 C58 159.1(2) 1_655 2_667 ?
C59 Cs4 C58 23.84(10) 2_667 2_667 ?
C60 Cs4 C58 41.79(11) 2_667 2_667 ?
C9 Cs4 C58 117.88(15) 1_655 2_667 ?
O2 Cs4 C28 107.31(12) . . ?
C29 Cs4 C28 24.18(13) . . ?
C8 Cs4 C28 138.93(17) 1_655 . ?
C7 Cs4 C28 118.4(2) 1_655 . ?
C59 Cs4 C28 94.47(11) 2_667 . ?
C60 Cs4 C28 117.80(11) 2_667 . ?
C9 Cs4 C28 133.65(14) 1_655 . ?
C58 Cs4 C28 76.76(11) 2_667 . ?
O2 Cs4 C55 111.29(11) . 2_667 ?
C29 Cs4 C55 143.77(12) . 2_667 ?
C8 Cs4 C55 88.95(17) 1_655 2_667 ?
C7 Cs4 C55 112.2(2) 1_655 2_667 ?
C59 Cs4 C55 42.29(11) 2_667 2_667 ?
C60 Cs4 C55 23.84(11) 2_667 2_667 ?
C9 Cs4 C55 73.82(16) 1_655 2_667 ?
C58 Cs4 C55 47.82(11) 2_667 2_667 ?
C28 Cs4 C55 120.96(12) . 2_667 ?
O2 Cs4 C57 134.46(11) . 2_667 ?
C29 Cs4 C57 103.02(12) . 2_667 ?
C8 Cs4 C57 120.64(16) 1_655 2_667 ?
C7 Cs4 C57 138.84(18) 1_655 2_667 ?
C59 Cs4 C57 42.00(11) 2_667 2_667 ?
C60 Cs4 C57 48.45(11) 2_667 2_667 ?
C9 Cs4 C57 98.35(15) 1_655 2_667 ?
C58 Cs4 C57 23.45(11) 2_667 2_667 ?
C28 Cs4 C57 80.40(12) . 2_667 ?
C55 Cs4 C57 40.80(11) 2_667 2_667 ?
O2 Cs4 C56 133.24(11) . 2_667 ?
C29 Cs4 C56 122.25(13) . 2_667 ?
C8 Cs4 C56 97.98(16) 1_655 2_667 ?
C7 Cs4 C56 118.41(19) 1_655 2_667 ?
C59 Cs4 C56 48.95(11) 2_667 2_667 ?
C60 Cs4 C56 41.56(11) 2_667 2_667 ?
C9 Cs4 C56 76.99(15) 1_655 2_667 ?
C58 Cs4 C56 41.12(12) 2_667 2_667 ?
C28 Cs4 C56 101.81(12) . 2_667 ?
C55 Cs4 C56 23.05(11) 2_667 2_667 ?
C57 Cs4 C56 23.29(12) 2_667 2_667 ?
O1 Cs1 C10 104.36(15) . . ?
O1 Cs1 C26 113.02(12) . . ?
C10 Cs1 C26 101.13(15) . . ?
O1 Cs1 C44 114.47(13) . 1_545 ?
C10 Cs1 C44 125.82(15) . 1_545 ?
C26 Cs1 C44 96.94(13) . 1_545 ?
O1 Cs1 C11 125.44(14) . . ?
C10 Cs1 C11 24.07(15) . . ?
C26 Cs1 C11 99.78(14) . . ?
C44 Cs1 C11 102.70(14) 1_545 . ?
O1 Cs1 C43 131.47(12) . 1_545 ?
C10 Cs1 C43 102.24(16) . 1_545 ?
C26 Cs1 C43 100.50(13) . 1_545 ?
C44 Cs1 C43 23.80(15) 1_545 1_545 ?
C11 Cs1 C43 78.90(14) . 1_545 ?
O1 Cs1 C45 91.46(12) . 1_545 ?
C10 Cs1 C45 132.30(14) . 1_545 ?
C26 Cs1 C45 113.59(13) . 1_545 ?
C44 Cs1 C45 23.92(13) 1_545 1_545 ?
C11 Cs1 C45 114.33(13) . 1_545 ?
C43 Cs1 C45 41.78(14) 1_545 1_545 ?
O1 Cs1 C27 90.98(12) . . ?
C10 Cs1 C27 116.64(14) . . ?
C26 Cs1 C27 23.66(12) . . ?
C44 Cs1 C27 99.46(13) 1_545 . ?
C11 Cs1 C27 121.49(13) . . ?
C43 Cs1 C27 111.93(14) 1_545 . ?
C45 Cs1 C27 107.56(13) 1_545 . ?
O1 Cs1 C9 101.47(15) . . ?
C10 Cs1 C9 23.99(15) . . ?
C26 Cs1 C9 80.58(15) . . ?
C44 Cs1 C9 141.45(15) 1_545 . ?
C11 Cs1 C9 41.44(13) . . ?
C43 Cs1 C9 118.34(15) 1_545 . ?
C45 Cs1 C9 155.44(14) 1_545 . ?
C27 Cs1 C9 93.15(14) . . ?
O1 Cs1 C25 130.80(12) . . ?
C10 Cs1 C25 105.56(16) . . ?
C26 Cs1 C25 22.78(12) . . ?
C44 Cs1 C25 76.28(12) 1_545 . ?
C11 Cs1 C25 94.92(14) . . ?
C43 Cs1 C25 77.73(13) 1_545 . ?
C45 Cs1 C25 96.23(12) 1_545 . ?
C27 Cs1 C25 40.48(12) . . ?
C9 Cs1 C25 91.02(16) . . ?
O1 Cs1 C46 84.44(11) . 1_545 ?
C10 Cs1 C46 112.60(15) . 1_545 ?
C26 Cs1 C46 136.88(13) . 1_545 ?
C44 Cs1 C46 41.44(12) 1_545 1_545 ?
C11 Cs1 C46 100.54(13) . 1_545 ?
C43 Cs1 C46 47.79(12) 1_545 1_545 ?
C45 Cs1 C46 23.64(12) 1_545 1_545 ?
C27 Cs1 C46 130.09(13) . 1_545 ?
C9 Cs1 C46 136.51(14) . 1_545 ?
C25 Cs1 C46 117.64(12) . 1_545 ?
O1 Cs1 C5 83.96(15) . . ?
C10 Cs1 C5 23.96(17) . . ?
C26 Cs1 C5 121.43(16) . . ?
C44 Cs1 C5 127.48(17) 1_545 . ?
C11 Cs1 C5 41.48(17) . . ?
C43 Cs1 C5 107.88(18) 1_545 . ?
C45 Cs1 C5 121.85(16) 1_545 . ?
C27 Cs1 C5 130.38(16) . . ?
C9 Cs1 C5 40.86(18) . . ?
C25 Cs1 C5 129.31(14) . . ?
C46 Cs1 C5 98.59(16) 1_545 . ?
O2 Cs3 C43 101.35(14) . . ?
O2 Cs3 C61 121.22(12) . . ?
C43 Cs3 C61 107.27(13) . . ?
O2 Cs3 C60 116.65(11) . . ?
C43 Cs3 C60 85.43(13) . . ?
C61 Cs3 C60 24.71(11) . . ?
O2 Cs3 C34 122.97(15) . . ?
C43 Cs3 C34 102.54(15) . . ?
C61 Cs3 C34 99.41(15) . . ?
C60 Cs3 C34 116.23(15) . . ?
O2 Cs3 C35 104.34(16) . . ?
C43 Cs3 C35 94.62(14) . . ?
C61 Cs3 C35 122.68(16) . . ?
C60 Cs3 C35 138.20(16) . . ?
C34 Cs3 C35 23.30(17) . . ?
O2 Cs3 C33 117.19(13) . . ?
C43 Cs3 C33 125.27(15) . . ?
C61 Cs3 C33 85.24(14) . . ?
C60 Cs3 C33 107.50(14) . . ?
C34 Cs3 C33 23.76(15) . . ?
C35 Cs3 C33 41.18(16) . . ?
O2 Cs3 C42 119.42(13) . . ?
C43 Cs3 C42 24.17(15) . . ?
C61 Cs3 C42 106.14(13) . . ?
C60 Cs3 C42 91.01(12) . . ?
C34 Cs3 C42 78.98(14) . . ?
C35 Cs3 C42 74.95(14) . . ?
C33 Cs3 C42 101.19(14) . . ?
O2 Cs3 C36 83.12(14) . . ?
C43 Cs3 C36 107.26(14) . . ?
C61 Cs3 C36 131.73(13) . . ?
C60 Cs3 C36 154.54(13) . . ?
C34 Cs3 C36 40.39(17) . . ?
C35 Cs3 C36 22.83(16) . . ?
C33 Cs3 C36 47.12(16) . . ?
C42 Cs3 C36 92.56(14) . . ?
O2 Cs3 C32 94.53(11) . . ?
C43 Cs3 C32 142.16(13) . . ?
C61 Cs3 C32 92.86(12) . . ?
C60 Cs3 C32 117.53(12) . . ?
C34 Cs3 C32 41.39(14) . . ?
C35 Cs3 C32 47.92(14) . . ?
C33 Cs3 C32 23.27(13) . . ?
C42 Cs3 C32 119.92(13) . . ?
C36 Cs3 C32 40.74(13) . . ?
O2 Cs3 C62 101.86(11) . . ?
C43 Cs3 C62 127.05(12) . . ?
C61 Cs3 C62 23.11(11) . . ?
C60 Cs3 C62 41.65(11) . . ?
C34 Cs3 C62 103.39(14) . . ?
C35 Cs3 C62 124.05(14) . . ?
C33 Cs3 C62 82.87(13) . . ?
C42 Cs3 C62 129.21(12) . . ?
C36 Cs3 C62 122.29(12) . . ?
C32 Cs3 C62 81.70(11) . . ?
O2 Cs3 C31 78.05(12) . . ?
C43 Cs3 C31 130.08(13) . . ?
C61 Cs3 C31 115.43(12) . . ?
C60 Cs3 C31 140.12(12) . . ?
C34 Cs3 C31 47.37(15) . . ?
C35 Cs3 C31 40.53(15) . . ?
C33 Cs3 C31 40.56(14) . . ?
C42 Cs3 C31 114.65(13) . . ?
C36 Cs3 C31 22.91(13) . . ?
C32 Cs3 C31 23.27(12) . . ?
C62 Cs3 C31 101.06(11) . . ?
O1 Cs2 C30 97.13(13) . . ?
O1 Cs2 C68 89.4(2) . . ?
C30 Cs2 C68 121.02(18) . . ?
O1 Cs2 C29 103.15(12) . . ?
C30 Cs2 C29 23.69(13) . . ?
C68 Cs2 C29 142.65(19) . . ?
O1 Cs2 C64 93.53(17) . 2_666 ?
C30 Cs2 C64 95.01(19) . 2_666 ?
C68 Cs2 C64 26.0(2) . 2_666 ?
C29 Cs2 C64 117.01(19) . 2_666 ?
O1 Cs2 C50 107.77(17) . 1_545 ?
C30 Cs2 C50 139.9(2) . 1_545 ?
C68 Cs2 C50 90.8(2) . 1_545 ?
C29 Cs2 C50 117.4(2) . 1_545 ?
C64 Cs2 C50 113.8(2) 2_666 1_545 ?
O1 Cs2 C51 127.69(16) . 1_545 ?
C30 Cs2 C51 117.7(2) . 1_545 ?
C68 Cs2 C51 102.3(3) . 1_545 ?
C29 Cs2 C51 97.4(2) . 1_545 ?
C64 Cs2 C51 118.7(2) 2_666 1_545 ?
C50 Cs2 C51 23.6(2) 1_545 1_545 ?
O1 Cs2 C64 115.33(17) . . ?
C30 Cs2 C64 83.80(18) . . ?
C68 Cs2 C64 42.4(3) . . ?
C29 Cs2 C64 101.57(18) . . ?
C64 Cs2 C64 23.5(3) 2_666 . ?
C50 Cs2 C64 111.6(2) 1_545 . ?
C51 Cs2 C64 106.6(2) 1_545 . ?
O1 Cs2 C67 105.7(2) . . ?
C30 Cs2 C67 132.04(18) . . ?
C68 Cs2 C67 22.8(2) . . ?
C29 Cs2 C67 145.4(2) . . ?
C64 Cs2 C67 43.0(2) 2_666 . ?
C50 Cs2 C67 70.8(2) 1_545 . ?
C51 Cs2 C67 79.7(3) 1_545 . ?
C64 Cs2 C67 48.4(2) . . ?
O1 Cs2 C49 86.58(14) . 1_545 ?
C30 Cs2 C49 136.81(16) . 1_545 ?
C68 Cs2 C49 101.96(19) . 1_545 ?
C29 Cs2 C49 113.63(16) . 1_545 ?
C64 Cs2 C49 127.8(2) 2_666 1_545 ?
C50 Cs2 C49 23.96(17) 1_545 1_545 ?
C51 Cs2 C49 41.21(18) 1_545 1_545 ?
C64 Cs2 C49 133.05(19) . 1_545 ?
C67 Cs2 C49 86.9(2) . 1_545 ?
O1 Cs2 C66 128.1(2) . . ?
C30 Cs2 C66 116.43(19) . . ?
C68 Cs2 C66 39.9(3) . . ?
C29 Cs2 C66 123.7(2) . . ?
C64 Cs2 C66 48.0(2) 2_666 . ?
C50 Cs2 C66 71.38(19) 1_545 . ?
C51 Cs2 C66 70.8(2) 1_545 . ?
C64 Cs2 C66 40.3(2) . . ?
C67 Cs2 C66 22.9(2) . . ?
C49 Cs2 C66 93.12(18) 1_545 . ?
O1 Cs2 C65 133.58(18) . . ?
C30 Cs2 C65 93.40(18) . . ?
C68 Cs2 C65 47.5(3) . . ?
C29 Cs2 C65 104.30(18) . . ?
C64 Cs2 C65 40.4(2) 2_666 . ?
C50 Cs2 C65 91.6(2) 1_545 . ?
C51 Cs2 C65 84.6(2) 1_545 . ?
C64 Cs2 C65 22.0(2) . . ?
C67 Cs2 C65 41.2(2) . . ?
C49 Cs2 C65 114.83(19) 1_545 . ?
C66 Cs2 C65 23.4(2) . . ?
C76 O2 C73 104.9(5) . . ?
C76 O2 Cs3 105.6(4) . . ?
C73 O2 Cs3 107.4(4) . . ?
C76 O2 Cs4 121.4(4) . . ?
C73 O2 Cs4 116.6(3) . . ?
Cs3 O2 Cs4 99.53(11) . . ?
C80 O1 C77 104.9(5) . . ?
C80 O1 Cs2 127.2(4) . . ?
C77 O1 Cs2 114.3(5) . . ?
C80 O1 Cs1 102.0(4) . . ?
C77 O1 Cs1 108.8(4) . . ?
Cs2 O1 Cs1 97.40(12) . . ?
C58 C59 C60 117.3(4) . . ?
C58 C59 C63 123.2(4) . 2_667 ?
C60 C59 C63 119.5(4) . 2_667 ?
C58 C59 Cs4 79.2(3) . 2_667 ?
C60 C59 Cs4 78.0(3) . 2_667 ?
C63 C59 Cs4 111.4(3) 2_667 2_667 ?
C58 C59 Cs3 114.2(3) . . ?
C60 C59 Cs3 69.4(2) . . ?
C63 C59 Cs3 86.8(2) 2_667 . ?
Cs4 C59 Cs3 147.40(14) 2_667 . ?
C62 C63 C63 119.6(5) . 2_667 ?
C62 C63 C59 121.6(4) . 2_667 ?
C63 C63 C59 118.7(5) 2_667 2_667 ?
C62 C63 Cs3 69.2(3) . . ?
C63 C63 Cs3 80.5(4) 2_667 . ?
C59 C63 Cs3 121.4(3) 2_667 . ?
C62 C63 Cs3 122.6(3) . 2_667 ?
C63 C63 Cs3 77.6(4) 2_667 2_667 ?
C59 C63 Cs3 70.5(2) 2_667 2_667 ?
Cs3 C63 Cs3 158.12(12) . 2_667 ?
C57 C58 C59 122.2(4) . . ?
C57 C58 Cs4 79.9(3) . 2_667 ?
C59 C58 Cs4 77.0(3) . 2_667 ?
C57 C58 H58 118.9 . . ?
C59 C58 H58 118.9 . . ?
Cs4 C58 H58 114.5 2_667 . ?
C55 C60 C59 119.6(4) . . ?
C55 C60 C61 121.3(4) . . ?
C59 C60 C61 119.1(4) . . ?
C55 C60 Cs3 106.5(3) . . ?
C59 C60 Cs3 87.1(3) . . ?
C61 C60 Cs3 76.6(3) . . ?
C55 C60 Cs4 80.3(3) . 2_667 ?
C59 C60 Cs4 77.5(2) . 2_667 ?
C61 C60 Cs4 112.2(3) . 2_667 ?
Cs3 C60 Cs4 164.50(15) . 2_667 ?
C19 C24 C23 118.9(5) . . ?
C19 C24 C25 121.9(5) . . ?
C23 C24 C25 119.2(5) . . ?
C62 C61 C60 120.8(4) . . ?
C62 C61 Cs3 85.8(3) . . ?
C60 C61 Cs3 78.7(3) . . ?
C62 C61 H61 118.8 . . ?
C60 C61 H61 118.8 . . ?
Cs3 C61 H61 118.8 . . ?
C22 C23 C24 117.7(5) . . ?
C22 C23 C28 122.6(5) . . ?
C24 C23 C28 119.7(5) . . ?
C22 C23 Cs4 81.9(3) . . ?
C24 C23 Cs4 124.5(3) . . ?
C28 C23 Cs4 65.2(3) . . ?
C26 C27 C28 119.0(5) . . ?
C26 C27 C32 121.9(5) . . ?
C28 C27 C32 119.1(5) . . ?
C26 C27 Cs1 69.7(3) . . ?
C28 C27 Cs1 101.8(3) . . ?
C32 C27 Cs1 96.5(3) . . ?
C33 C32 C31 118.3(5) . . ?
C33 C32 C27 122.5(5) . . ?
C31 C32 C27 119.1(5) . . ?
C33 C32 Cs3 75.1(3) . . ?
C31 C32 Cs3 81.0(3) . . ?
C27 C32 Cs3 114.7(3) . . ?
C61 C62 C63 122.2(4) . . ?
C61 C62 Cs3 71.0(3) . . ?
C63 C62 Cs3 88.9(3) . . ?
C61 C62 H62 118.6 . . ?
C63 C62 H62 118.6 . . ?
Cs3 C62 H62 118.6 . . ?
C58 C57 C56 119.9(4) . . ?
C58 C57 Cs4 76.7(3) . 2_667 ?
C56 C57 Cs4 78.9(3) . 2_667 ?
C58 C57 H57 120.1 . . ?
C56 C57 H57 120.1 . . ?
Cs4 C57 H57 114.9 2_667 . ?
C29 C28 C27 118.7(5) . . ?
C29 C28 C23 122.6(5) . . ?
C27 C28 C23 118.7(4) . . ?
C29 C28 Cs4 69.8(3) . . ?
C27 C28 Cs4 107.2(3) . . ?
C23 C28 Cs4 91.9(3) . . ?
C36 C31 C30 122.3(5) . . ?
C36 C31 C32 118.6(6) . . ?
C30 C31 C32 119.1(5) . . ?
C36 C31 Cs3 75.7(3) . . ?
C30 C31 Cs3 120.3(3) . . ?
C32 C31 Cs3 75.8(3) . . ?
C26 C25 C24 120.4(5) . . ?
C26 C25 Cs1 67.4(3) . . ?
C24 C25 Cs1 102.6(3) . . ?
C26 C25 H25 119.8 . . ?
C24 C25 H25 119.8 . . ?
Cs1 C25 H25 99.7 . . ?
C25 C26 C27 122.6(5) . . ?
C25 C26 Cs1 89.9(3) . . ?
C27 C26 Cs1 86.7(3) . . ?
C25 C26 H26 118.7 . . ?
C27 C26 H26 118.7 . . ?
Cs1 C26 H26 93.6 . . ?
C47 C46 C45 120.3(5) . . ?
C47 C46 C41 121.1(5) . . ?
C45 C46 C41 118.6(5) . . ?
C47 C46 Cs1 115.3(4) . 1_565 ?
C45 C46 Cs1 70.7(3) . 1_565 ?
C41 C46 Cs1 84.8(3) . 1_565 ?
C56 C55 C60 121.1(4) . . ?
C56 C55 Cs4 79.2(3) . 2_667 ?
C60 C55 Cs4 75.9(3) . 2_667 ?
C56 C55 H55 119.5 . . ?
C60 C55 H55 119.5 . . ?
Cs4 C55 H55 116.0 2_667 . ?
C55 C56 C57 119.9(4) . . ?
C55 C56 Cs4 77.7(3) . 2_667 ?
C57 C56 Cs4 77.8(3) . 2_667 ?
C55 C56 H56 120.0 . . ?
C57 C56 H56 120.0 . . ?
Cs4 C56 H56 115.1 2_667 . ?
C37 C42 C43 123.2(6) . . ?
C37 C42 C41 117.8(6) . . ?
C43 C42 C41 118.9(5) . . ?
C37 C42 Cs3 90.6(3) . . ?
C43 C42 Cs3 70.7(3) . . ?
C41 C42 Cs3 107.8(3) . . ?
C37 C42 Cs1 122.1(3) . 1_565 ?
C43 C42 Cs1 67.6(3) . 1_565 ?
C41 C42 Cs1 82.9(3) . 1_565 ?
Cs3 C42 Cs1 136.63(19) . 1_565 ?
C40 C41 C42 117.2(6) . . ?
C40 C41 C46 123.7(5) . . ?
C42 C41 C46 119.2(5) . . ?
C40 C41 Cs1 123.8(4) . 1_565 ?
C42 C41 Cs1 74.9(3) . 1_565 ?
C46 C41 Cs1 72.4(3) . 1_565 ?
C30 C29 C28 122.9(5) . . ?
C30 C29 Cs4 96.6(3) . . ?
C28 C29 Cs4 86.0(3) . . ?
C30 C29 Cs2 77.5(3) . . ?
C28 C29 Cs2 109.7(3) . . ?
Cs4 C29 Cs2 163.99(18) . . ?
C30 C29 H29 118.6 . . ?
C28 C29 H29 118.6 . . ?
Cs4 C29 H29 87.3 . . ?
Cs2 C29 H29 82.7 . . ?
C29 C30 C31 120.6(5) . . ?
C29 C30 Cs2 78.8(3) . . ?
C31 C30 Cs2 102.9(3) . . ?
C29 C30 Cs4 61.4(3) . . ?
C31 C30 Cs4 109.4(3) . . ?
Cs2 C30 Cs4 137.57(18) . . ?
C29 C30 H30 119.7 . . ?
C31 C30 H30 119.7 . . ?
Cs2 C30 H30 88.4 . . ?
Cs4 C30 H30 98.5 . . ?
C21 C22 C23 121.8(5) . . ?
C21 C22 Cs4 128.6(4) . . ?
C23 C22 Cs4 76.7(3) . . ?
C21 C22 H22 119.1 . . ?
C23 C22 H22 119.1 . . ?
Cs4 C22 H22 66.1 . . ?
C38 C37 C42 123.0(6) . . ?
C38 C37 Cs3 119.5(4) . . ?
C42 C37 Cs3 67.2(3) . . ?
C38 C37 H37 118.5 . . ?
C42 C37 H37 118.5 . . ?
Cs3 C37 H37 83.7 . . ?
C10 C11 C12 121.2(6) . . ?
C10 C11 Cs1 72.8(3) . . ?
C12 C11 Cs1 94.3(4) . . ?
C10 C11 H11 119.4 . . ?
C12 C11 H11 119.4 . . ?
Cs1 C11 H11 102.9 . . ?
C44 C45 C46 119.7(5) . . ?
C44 C45 C54 122.4(5) . . ?
C46 C45 C54 118.0(5) . . ?
C44 C45 Cs1 73.5(3) . 1_565 ?
C46 C45 Cs1 85.7(3) . 1_565 ?
C54 C45 Cs1 110.6(3) . 1_565 ?
C43 C44 C45 121.7(5) . . ?
C43 C44 Cs1 81.8(3) . 1_565 ?
C45 C44 Cs1 82.6(3) . 1_565 ?
C43 C44 Cs3 60.4(3) . . ?
C45 C44 Cs3 107.1(3) . . ?
Cs1 C44 Cs3 140.71(19) 1_565 . ?
C43 C44 H44 119.1 . . ?
C45 C44 H44 119.1 . . ?
Cs1 C44 H44 106.2 1_565 . ?
Cs3 C44 H44 101.8 . . ?
C20 C19 C24 121.7(5) . . ?
C20 C19 H19 119.1 . . ?
C24 C19 H19 119.1 . . ?
C44 C43 C42 121.6(5) . . ?
C44 C43 Cs3 98.1(3) . . ?
C42 C43 Cs3 85.2(3) . . ?
C44 C43 Cs1 74.4(3) . 1_565 ?
C42 C43 Cs1 89.5(3) . 1_565 ?
Cs3 C43 Cs1 166.70(19) . 1_565 ?
C44 C43 H43 119.2 . . ?
C42 C43 H43 119.2 . . ?
Cs3 C43 H43 86.7 . . ?
Cs1 C43 H43 106.6 1_565 . ?
C14 C13 C18 119.1(7) . . ?
C14 C13 C12 117.7(6) . . ?
C18 C13 C12 123.1(8) . . ?
C35 C36 C31 121.4(6) . . ?
C35 C36 Cs3 74.5(3) . . ?
C31 C36 Cs3 81.4(3) . . ?
C35 C36 H36 119.3 . . ?
C31 C36 H36 119.3 . . ?
Cs3 C36 H36 115.2 . . ?
O2 C73 C74 105.7(6) . . ?
O2 C73 Cs3 51.0(3) . . ?
C74 C73 Cs3 141.0(4) . . ?
O2 C73 H73A 110.6 . . ?
C74 C73 H73A 110.6 . . ?
Cs3 C73 H73A 63.8 . . ?
O2 C73 H73B 110.6 . . ?
C74 C73 H73B 110.6 . . ?
Cs3 C73 H73B 107.4 . . ?
H73A C73 H73B 108.7 . . ?
C53 C54 C49 118.9(6) . . ?
C53 C54 C45 121.7(6) . . ?
C49 C54 C45 119.4(6) . . ?
C53 C54 Cs2 80.8(3) . 1_565 ?
C49 C54 Cs2 69.9(3) . 1_565 ?
C45 C54 Cs2 120.1(3) . 1_565 ?
C19 C20 C21 120.6(5) . . ?
C19 C20 H20 119.7 . . ?
C21 C20 H20 119.7 . . ?
C20 C21 C22 119.2(5) . . ?
C20 C21 H21 120.4 . . ?
C22 C21 H21 120.4 . . ?
C32 C33 C34 120.8(6) . . ?
C32 C33 Cs3 81.7(3) . . ?
C34 C33 Cs3 76.1(3) . . ?
C32 C33 H33 119.6 . . ?
C34 C33 H33 119.6 . . ?
Cs3 C33 H33 113.0 . . ?
C46 C47 C48 121.5(6) . . ?
C46 C47 H47 119.2 . . ?
C48 C47 H47 119.2 . . ?
C13 C14 C15 117.3(7) . . ?
C13 C14 C9 121.9(6) . . ?
C15 C14 C9 120.9(7) . . ?
C11 C12 C13 121.6(6) . . ?
C11 C12 Cs1 63.6(3) . . ?
C13 C12 Cs1 94.0(4) . . ?
C11 C12 H12 119.2 . . ?
C13 C12 H12 119.2 . . ?
Cs1 C12 H12 112.6 . . ?
C11 C10 C9 120.4(7) . . ?
C11 C10 C5 121.1(6) . . ?
C9 C10 C5 118.4(6) . . ?
C11 C10 Cs1 83.1(3) . . ?
C9 C10 Cs1 90.3(3) . . ?
C5 C10 Cs1 92.8(4) . . ?
C11 C10 Cs4 115.9(4) . 1_455 ?
C9 C10 Cs4 74.9(3) . 1_455 ?
C5 C10 Cs4 82.8(4) . 1_455 ?
Cs1 C10 Cs4 159.9(2) . 1_455 ?
C48 C49 C54 120.0(6) . . ?
C48 C49 C50 122.2(7) . . ?
C54 C49 C50 117.8(7) . . ?
C48 C49 Cs2 108.9(4) . 1_565 ?
C54 C49 Cs2 87.7(3) . 1_565 ?
C50 C49 Cs2 72.6(4) . 1_565 ?
C37 C38 C39 117.9(7) . . ?
C37 C38 H38 121.1 . . ?
C39 C38 H38 121.1 . . ?
C8 C9 C10 121.2(8) . . ?
C8 C9 C14 121.8(7) . . ?
C10 C9 C14 117.0(6) . . ?
C8 C9 Cs4 77.3(4) . 1_455 ?
C10 C9 Cs4 80.9(3) . 1_455 ?
C14 C9 Cs4 110.4(4) . 1_455 ?
C8 C9 Cs1 108.2(4) . . ?
C10 C9 Cs1 65.7(3) . . ?
C14 C9 Cs1 96.9(3) . . ?
Cs4 C9 Cs1 144.0(2) 1_455 . ?
C5 C6 C1 117.1(12) . . ?
C5 C6 C7 118.6(8) . . ?
C1 C6 C7 124.2(12) . . ?
C5 C6 Cs4 83.0(4) . 1_455 ?
C1 C6 Cs4 115.9(6) . 1_455 ?
C7 C6 Cs4 73.6(5) . 1_455 ?
C39 C40 C41 123.5(6) . . ?
C39 C40 H40 118.2 . . ?
C41 C40 H40 118.2 . . ?
C16 C15 C14 120.4(9) . . ?
C16 C15 H15 119.8 . . ?
C14 C15 H15 119.8 . . ?
C4 C5 C6 119.5(9) . . ?
C4 C5 C10 121.5(8) . . ?
C6 C5 C10 119.0(8) . . ?
C4 C5 Cs4 124.1(5) . 1_455 ?
C6 C5 Cs4 74.1(4) . 1_455 ?
C10 C5 Cs4 73.2(3) . 1_455 ?
C4 C5 Cs1 95.6(5) . . ?
C6 C5 Cs1 110.8(5) . . ?
C10 C5 Cs1 63.2(3) . . ?
Cs4 C5 Cs1 132.4(2) 1_455 . ?
C17 C18 C13 122.0(10) . . ?
C17 C18 H18 119.0 . . ?
C13 C18 H18 119.0 . . ?
C7 C8 C9 119.9(8) . . ?
C7 C8 Cs4 78.5(5) . 1_455 ?
C9 C8 Cs4 78.9(4) . 1_455 ?
C7 C8 H8 120.0 . . ?
C9 C8 H8 120.0 . . ?
Cs4 C8 H8 113.1 1_455 . ?
C34 C35 C36 120.5(6) . . ?
C34 C35 Cs3 77.2(4) . . ?
C36 C35 Cs3 82.7(4) . . ?
C34 C35 H35 119.8 . . ?
C36 C35 H35 119.8 . . ?
Cs3 C35 H35 110.5 . . ?
C74 C75 C76 104.4(6) . . ?
C74 C75 H75A 110.9 . . ?
C76 C75 H75A 110.9 . . ?
C74 C75 H75B 110.9 . . ?
C76 C75 H75B 110.9 . . ?
H75A C75 H75B 108.9 . . ?
C75 C74 C73 106.0(6) . . ?
C75 C74 H74A 110.5 . . ?
C73 C74 H74A 110.5 . . ?
C75 C74 H74B 110.5 . . ?
C73 C74 H74B 110.5 . . ?
H74A C74 H74B 108.7 . . ?
C47 C48 C49 120.7(6) . . ?
C47 C48 H48 119.6 . . ?
C49 C48 H48 119.6 . . ?
C52 C53 C54 122.8(8) . . ?
C52 C53 Cs2 74.8(4) . 1_565 ?
C54 C53 Cs2 77.6(3) . 1_565 ?
C52 C53 H53 118.6 . . ?
C54 C53 H53 118.6 . . ?
Cs2 C53 H53 119.8 1_565 . ?
C35 C34 C33 120.3(6) . . ?
C35 C34 Cs3 79.5(4) . . ?
C33 C34 Cs3 80.1(4) . . ?
C35 C34 H34 119.9 . . ?
C33 C34 H34 119.9 . . ?
Cs3 C34 H34 110.8 . . ?
O2 C76 C75 105.7(6) . . ?
O2 C76 Cs3 52.6(3) . . ?
C75 C76 Cs3 146.2(5) . . ?
O2 C76 H76A 110.6 . . ?
C75 C76 H76A 110.6 . . ?
Cs3 C76 H76A 102.1 . . ?
O2 C76 H76B 110.6 . . ?
C75 C76 H76B 110.6 . . ?
Cs3 C76 H76B 64.8 . . ?
H76A C76 H76B 108.7 . . ?
C17 C16 C15 121.4(8) . . ?
C17 C16 H16 119.3 . . ?
C15 C16 H16 119.3 . . ?
C51 C50 C49 119.7(8) . . ?
C51 C50 Cs2 81.6(4) . 1_565 ?
C49 C50 Cs2 83.4(4) . 1_565 ?
C51 C50 H50 120.2 . . ?
C49 C50 H50 120.2 . . ?
Cs2 C50 H50 105.0 1_565 . ?
C68 C67 C66 118.6(10) . . ?
C68 C67 C72 122.5(10) . . ?
C66 C67 C72 118.8(10) . . ?
C68 C67 Cs2 72.9(5) . . ?
C66 C67 Cs2 82.9(5) . . ?
C72 C67 Cs2 115.4(5) . . ?
C40 C39 C38 120.6(7) . . ?
C40 C39 H39 119.7 . . ?
C38 C39 H39 119.7 . . ?
C53 C52 C51 119.5(8) . . ?
C53 C52 Cs2 84.3(5) . 1_565 ?
C51 C52 Cs2 70.7(5) . 1_565 ?
C53 C52 H52 120.2 . . ?
C51 C52 H52 120.2 . . ?
Cs2 C52 H52 115.3 1_565 . ?
O1 C80 C79 107.6(6) . . ?
O1 C80 Cs1 55.5(3) . . ?
C79 C80 Cs1 144.1(5) . . ?
O1 C80 H80A 110.2 . . ?
C79 C80 H80A 110.2 . . ?
Cs1 C80 H80A 59.4 . . ?
O1 C80 H80B 110.2 . . ?
C79 C80 H80B 110.2 . . ?
Cs1 C80 H80B 105.6 . . ?
H80A C80 H80B 108.5 . . ?
C65 C64 C64 123.0(11) . 2_666 ?
C65 C64 C68 120.7(10) . 2_666 ?
C64 C64 C68 116.2(10) 2_666 2_666 ?
C65 C64 Cs2 108.8(5) . 2_666 ?
C64 C64 Cs2 82.3(6) 2_666 2_666 ?
C68 C64 Cs2 76.5(4) 2_666 2_666 ?
C65 C64 Cs2 84.6(5) . . ?
C64 C64 Cs2 74.2(6) 2_666 . ?
C68 C64 Cs2 113.8(5) 2_666 . ?
Cs2 C64 Cs2 156.5(3) 2_666 . ?
C52 C51 C50 121.3(8) . . ?
C52 C51 Cs2 87.2(5) . 1_565 ?
C50 C51 Cs2 74.8(4) . 1_565 ?
C52 C51 H51 119.4 . . ?
C50 C51 H51 119.4 . . ?
Cs2 C51 H51 108.5 1_565 . ?
C3 C4 C5 121.5(12) . . ?
C3 C4 H4 119.3 . . ?
C5 C4 H4 119.3 . . ?
C64 C65 C66 119.6(10) . . ?
C64 C65 Cs2 73.3(5) . . ?
C66 C65 Cs2 78.3(5) . . ?
C64 C65 H65 120.2 . . ?
C66 C65 H65 120.2 . . ?
Cs2 C65 H65 120.2 . . ?
C67 C68 C69 116.7(9) . . ?
C67 C68 C64 122.0(11) . 2_666 ?
C69 C68 C64 121.3(10) . 2_666 ?
C67 C68 Cs2 84.3(5) . . ?
C69 C68 Cs2 107.6(6) . . ?
C64 C68 Cs2 77.5(4) 2_666 . ?
C77 C78 C79 107.0(7) . . ?
C77 C78 H78A 110.3 . . ?
C79 C78 H78A 110.3 . . ?
C77 C78 H78B 110.3 . . ?
C79 C78 H78B 110.3 . . ?
H78A C78 H78B 108.6 . . ?
C8 C7 C6 122.4(8) . . ?
C8 C7 Cs4 78.1(5) . 1_455 ?
C6 C7 Cs4 81.8(5) . 1_455 ?
C8 C7 H7 118.8 . . ?
C6 C7 H7 118.8 . . ?
Cs4 C7 H7 111.2 1_455 . ?
C67 C66 C65 120.5(10) . . ?
C67 C66 Cs2 74.1(5) . . ?
C65 C66 Cs2 78.3(5) . . ?
C67 C66 H66 119.7 . . ?
C65 C66 H66 119.7 . . ?
Cs2 C66 H66 119.7 . . ?
C71 C72 C67 119.0(10) . . ?
C71 C72 H72 120.5 . . ?
C67 C72 H72 120.5 . . ?
C78 C79 C80 103.1(6) . . ?
C78 C79 H79A 111.1 . . ?
C80 C79 H79A 111.1 . . ?
C78 C79 H79B 111.1 . . ?
C80 C79 H79B 111.1 . . ?
H79A C79 H79B 109.1 . . ?
C16 C17 C18 119.7(9) . . ?
C16 C17 H17 120.2 . . ?
C18 C17 H17 120.2 . . ?
O1 C77 C78 108.4(7) . . ?
O1 C77 Cs1 50.0(3) . . ?
C78 C77 Cs1 133.6(6) . . ?
O1 C77 Cs2 45.7(3) . . ?
C78 C77 Cs2 124.3(6) . . ?
Cs1 C77 Cs2 73.57(14) . . ?
O1 C77 H77A 110.0 . . ?
C78 C77 H77A 110.0 . . ?
Cs1 C77 H77A 116.0 . . ?
Cs2 C77 H77A 64.3 . . ?
O1 C77 H77B 110.0 . . ?
C78 C77 H77B 110.0 . . ?
Cs1 C77 H77B 61.0 . . ?
Cs2 C77 H77B 124.6 . . ?
H77A C77 H77B 108.4 . . ?
C2 C1 C6 123.7(16) . . ?
C2 C1 H1 118.1 . . ?
C6 C1 H1 118.1 . . ?
C72 C71 C70 119.3(10) . . ?
C72 C71 H71 120.3 . . ?
C70 C71 H71 120.3 . . ?
C1 C2 C3 117.6(12) . . ?
C1 C2 H2 121.2 . . ?
C3 C2 H2 121.2 . . ?
C4 C3 C2 120.2(14) . . ?
C4 C3 H3 119.9 . . ?
C2 C3 H3 119.9 . . ?
C68 C69 C70 121.9(11) . . ?
C68 C69 H69 119.0 . . ?
C70 C69 H69 119.0 . . ?
C71 C70 C69 120.5(12) . . ?
C71 C70 H70 119.7 . . ?
C69 C70 H70 119.7 . . ?
C83 C82 C81 105.7(17) . . ?
C83 C82 H82 127.1 . . ?
C81 C82 H82 127.1 . . ?
C82 C83 C84 113(2) . . ?
C82 C83 H83 123.5 . . ?
C84 C83 H83 123.5 . . ?
C83 C84 O3 103.6(17) . . ?
C83 C84 H84 128.2 . . ?
O3 C84 H84 128.2 . . ?
C82 C81 O3 108.3(16) . . ?
C82 C81 H81A 110.0 . . ?
O3 C81 H81A 110.0 . . ?
C82 C81 H81B 110.0 . . ?
O3 C81 H81B 110.0 . . ?
H81A C81 H81B 108.4 . . ?
C84 O3 C81 104.2(17) . . ?

loop_
_geom_bond_atom_site_label_1
_geom_bond_atom_site_label_2
_geom_bond_distance
_geom_bond_site_symmetry_2
_geom_bond_publ_flag
Cs4 O2 3.097(4) . ?
Cs4 C29 3.235(5) . ?
Cs4 C8 3.378(7) 1_655 ?
Cs4 C7 3.382(8) 1_655 ?
Cs4 C59 3.386(4) 2_667 ?
Cs4 C60 3.394(4) 2_667 ?
Cs4 C9 3.397(6) 1_655 ?
Cs4 C58 3.414(5) 2_667 ?
Cs4 C28 3.439(5) . ?
Cs4 C55 3.450(5) 2_667 ?
Cs4 C57 3.454(5) 2_667 ?
Cs4 C56 3.468(5) 2_667 ?
Cs1 O1 3.096(4) . ?
Cs1 C10 3.245(6) . ?
Cs1 C26 3.298(5) . ?
Cs1 C44 3.310(5) 1_545 ?
Cs1 C11 3.371(6) . ?
Cs1 C43 3.401(5) 1_545 ?
Cs1 C45 3.424(5) 1_545 ?
Cs1 C27 3.511(5) . ?
Cs1 C9 3.560(5) . ?
Cs1 C25 3.573(5) . ?
Cs1 C46 3.618(5) 1_545 ?
Cs1 C5 3.630(7) . ?
Cs3 O2 3.064(4) . ?
Cs3 C43 3.300(5) . ?
Cs3 C61 3.355(6) . ?
Cs3 C60 3.381(4) . ?
Cs3 C34 3.401(6) . ?
Cs3 C35 3.428(6) . ?
Cs3 C33 3.452(6) . ?
Cs3 C42 3.485(5) . ?
Cs3 C36 3.529(6) . ?
Cs3 C32 3.535(5) . ?
Cs3 C62 3.538(5) . ?
Cs3 C31 3.601(5) . ?
Cs2 O1 3.063(5) . ?
Cs2 C30 3.359(5) . ?
Cs2 C68 3.362(8) . ?
Cs2 C29 3.374(5) . ?
Cs2 C64 3.375(7) 2_666 ?
Cs2 C50 3.377(7) 1_545 ?
Cs2 C51 3.462(8) 1_545 ?
Cs2 C64 3.475(7) . ?
Cs2 C67 3.500(8) . ?
Cs2 C49 3.515(6) 1_545 ?
Cs2 C66 3.611(9) . ?
Cs2 C65 3.611(9) . ?
O2 C76 1.431(7) . ?
O2 C73 1.454(8) . ?
O1 C80 1.439(8) . ?
O1 C77 1.462(8) . ?
C59 C58 1.405(6) . ?
C59 C60 1.439(6) . ?
C59 C63 1.480(6) 2_667 ?
C63 C62 1.412(6) . ?
C63 C63 1.444(8) 2_667 ?
C58 C57 1.396(7) . ?
C58 H58 0.9500 . ?
C60 C55 1.414(6) . ?
C60 C61 1.442(6) . ?
C24 C19 1.421(7) . ?
C24 C23 1.424(7) . ?
C24 C25 1.441(7) . ?
C61 C62 1.392(7) . ?
C61 H61 1.0000 . ?
C23 C22 1.418(8) . ?
C23 C28 1.473(7) . ?
C27 C26 1.411(7) . ?
C27 C28 1.442(7) . ?
C27 C32 1.475(7) . ?
C32 C33 1.411(8) . ?
C32 C31 1.441(8) . ?
C62 H62 1.0000 . ?
C57 C56 1.397(7) . ?
C57 H57 0.9500 . ?
C28 C29 1.412(7) . ?
C31 C36 1.418(8) . ?
C31 C30 1.431(8) . ?
C25 C26 1.384(8) . ?
C25 H25 0.9500 . ?
C26 H26 0.9500 . ?
C46 C47 1.392(8) . ?
C46 C45 1.455(8) . ?
C46 C41 1.474(8) . ?
C55 C56 1.382(7) . ?
C55 H55 0.9500 . ?
C56 H56 0.9500 . ?
C42 C37 1.425(9) . ?
C42 C43 1.432(9) . ?
C42 C41 1.439(8) . ?
C41 C40 1.399(9) . ?
C29 C30 1.382(8) . ?
C29 H29 0.9500 . ?
C30 H30 0.9500 . ?
C22 C21 1.410(8) . ?
C22 H22 0.9500 . ?
C37 C38 1.378(10) . ?
C37 H37 0.9500 . ?
C11 C10 1.385(9) . ?
C11 C12 1.412(10) . ?
C11 H11 0.9500 . ?
C45 C44 1.400(8) . ?
C45 C54 1.472(9) . ?
C44 C43 1.387(9) . ?
C44 H44 0.9500 . ?
C19 C20 1.368(8) . ?
C19 H19 0.9500 . ?
C43 H43 0.9500 . ?
C13 C14 1.404(10) . ?
C13 C18 1.415(11) . ?
C13 C12 1.429(9) . ?
C36 C35 1.380(10) . ?
C36 H36 0.9500 . ?
C73 C74 1.515(10) . ?
C73 H73A 0.9900 . ?
C73 H73B 0.9900 . ?
C54 C53 1.408(10) . ?
C54 C49 1.426(10) . ?
C20 C21 1.386(8) . ?
C20 H20 0.9500 . ?
C21 H21 0.9500 . ?
C33 C34 1.411(9) . ?
C33 H33 0.9500 . ?
C47 C48 1.402(10) . ?
C47 H47 0.9500 . ?
C14 C15 1.415(10) . ?
C14 C9 1.477(10) . ?
C12 H12 0.9500 . ?
C10 C9 1.447(9) . ?
C10 C5 1.476(10) . ?
C49 C48 1.420(10) . ?
C49 C50 1.437(10) . ?
C38 C39 1.405(11) . ?
C38 H38 0.9500 . ?
C9 C8 1.398(9) . ?
C6 C5 1.412(13) . ?
C6 C1 1.423(16) . ?
C6 C7 1.464(15) . ?
C40 C39 1.362(10) . ?
C40 H40 0.9500 . ?
C15 C16 1.402(14) . ?
C15 H15 0.9500 . ?
C5 C4 1.384(12) . ?
C18 C17 1.355(13) . ?
C18 H18 0.9500 . ?
C8 C7 1.372(13) . ?
C8 H8 0.9500 . ?
C35 C34 1.379(10) . ?
C35 H35 0.9500 . ?
C75 C74 1.485(11) . ?
C75 C76 1.512(10) . ?
C75 H75A 0.9900 . ?
C75 H75B 0.9900 . ?
C74 H74A 0.9900 . ?
C74 H74B 0.9900 . ?
C48 H48 0.9500 . ?
C53 C52 1.355(11) . ?
C53 H53 0.9500 . ?
C34 H34 0.9500 . ?
C76 H76A 0.9900 . ?
C76 H76B 0.9900 . ?
C16 C17 1.337(15) . ?
C16 H16 0.9500 . ?
C50 C51 1.403(13) . ?
C50 H50 0.9500 . ?
C67 C68 1.364(13) . ?
C67 C66 1.418(14) . ?
C67 C72 1.472(12) . ?
C39 H39 0.9500 . ?
C52 C51 1.379(13) . ?
C52 H52 0.9500 . ?
C80 C79 1.512(11) . ?
C80 H80A 0.9900 . ?
C80 H80B 0.9900 . ?
C64 C65 1.361(12) . ?
C64 C64 1.396(19) 2_666 ?
C64 C68 1.517(13) 2_666 ?
C51 H51 0.9500 . ?
C4 C3 1.382(15) . ?
C4 H4 0.9500 . ?
C65 C66 1.466(13) . ?
C65 H65 1.0000 . ?
C68 C69 1.381(15) . ?
C78 C77 1.472(11) . ?
C78 C79 1.510(12) . ?
C78 H78A 0.9900 . ?
C78 H78B 0.9900 . ?
C7 H7 0.9500 . ?
C66 H66 1.0000 . ?
C72 C71 1.336(14) . ?
C72 H72 0.9500 . ?
C79 H79A 0.9900 . ?
C79 H79B 0.9900 . ?
C17 H17 0.9500 . ?
C77 H77A 0.9900 . ?
C77 H77B 0.9900 . ?
C1 C2 1.35(3) . ?
C1 H1 0.9500 . ?
C71 C70 1.406(16) . ?
C71 H71 0.9500 . ?
C2 C3 1.42(2) . ?
C2 H2 0.9500 . ?
C3 H3 0.9500 . ?
C69 C70 1.408(14) . ?
C69 H69 0.9500 . ?
C70 H70 0.9500 . ?
C82 C83 1.36(4) . ?
C82 C81 1.36(3) . ?
C82 H82 0.9500 . ?
C83 C84 1.40(3) . ?
C83 H83 0.9500 . ?
C84 O3 1.44(2) . ?
C84 H84 0.9500 . ?
C81 O3 1.454(18) . ?
C81 H81A 0.9900 . ?
C81 H81B 0.9900 . ?

loop_
_geom_torsion_atom_site_label_1
_geom_torsion_atom_site_label_2
_geom_torsion_atom_site_label_3
_geom_torsion_atom_site_label_4
_geom_torsion
_geom_torsion_site_symmetry_1
_geom_torsion_site_symmetry_2
_geom_torsion_site_symmetry_3
_geom_torsion_site_symmetry_4
_geom_torsion_publ_flag
C60 C59 C58 C57 1.4(7) . . . . ?
C63 C59 C58 C57 -177.5(4) 2_667 . . . ?
Cs4 C59 C58 C57 -68.9(4) 2_667 . . . ?
Cs3 C59 C58 C57 79.8(5) . . . . ?
C60 C59 C58 Cs4 70.4(4) . . . 2_667 ?
C63 C59 C58 Cs4 -108.6(4) 2_667 . . 2_667 ?
Cs3 C59 C58 Cs4 148.7(2) . . . 2_667 ?
C58 C59 C60 C55 0.0(7) . . . . ?
C63 C59 C60 C55 179.0(4) 2_667 . . . ?
Cs4 C59 C60 C55 71.0(4) 2_667 . . . ?
Cs3 C59 C60 C55 -107.4(4) . . . . ?
C58 C59 C60 C61 -179.7(4) . . . . ?
C63 C59 C60 C61 -0.7(7) 2_667 . . . ?
Cs4 C59 C60 C61 -108.6(4) 2_667 . . . ?
Cs3 C59 C60 C61 72.9(4) . . . . ?
C58 C59 C60 Cs3 107.4(4) . . . . ?
C63 C59 C60 Cs3 -73.6(4) 2_667 . . . ?
Cs4 C59 C60 Cs3 178.45(12) 2_667 . . . ?
C58 C59 C60 Cs4 -71.0(4) . . . 2_667 ?
C63 C59 C60 Cs4 107.9(4) 2_667 . . 2_667 ?
Cs3 C59 C60 Cs4 -178.45(12) . . . 2_667 ?
C55 C60 C61 C62 179.6(5) . . . . ?
C59 C60 C61 C62 -0.8(7) . . . . ?
Cs3 C60 C61 C62 78.2(5) . . . . ?
Cs4 C60 C61 C62 -88.4(5) 2_667 . . . ?
C55 C60 C61 Cs3 101.4(4) . . . . ?
C59 C60 C61 Cs3 -78.9(4) . . . . ?
Cs4 C60 C61 Cs3 -166.6(2) 2_667 . . . ?
C19 C24 C23 C22 -4.1(7) . . . . ?
C25 C24 C23 C22 172.9(5) . . . . ?
C19 C24 C23 C28 177.4(4) . . . . ?
C25 C24 C23 C28 -5.5(7) . . . . ?
C19 C24 C23 Cs4 -103.7(4) . . . . ?
C25 C24 C23 Cs4 73.3(5) . . . . ?
C26 C27 C32 C33 -5.3(7) . . . . ?
C28 C27 C32 C33 172.2(5) . . . . ?
Cs1 C27 C32 C33 64.8(5) . . . . ?
C26 C27 C32 C31 175.6(4) . . . . ?
C28 C27 C32 C31 -6.9(7) . . . . ?
Cs1 C27 C32 C31 -114.3(4) . . . . ?
C26 C27 C32 Cs3 82.3(5) . . . . ?
C28 C27 C32 Cs3 -100.2(4) . . . . ?
Cs1 C27 C32 Cs3 152.34(18) . . . . ?
C60 C61 C62 C63 1.9(8) . . . . ?
Cs3 C61 C62 C63 76.1(5) . . . . ?
C60 C61 C62 Cs3 -74.2(5) . . . . ?
C63 C63 C62 C61 -1.5(9) 2_667 . . . ?
C59 C63 C62 C61 178.5(5) 2_667 . . . ?
Cs3 C63 C62 C61 -66.7(5) . . . . ?
Cs3 C63 C62 C61 92.6(5) 2_667 . . . ?
C63 C63 C62 Cs3 65.2(6) 2_667 . . . ?
C59 C63 C62 Cs3 -114.8(4) 2_667 . . . ?
Cs3 C63 C62 Cs3 159.3(2) 2_667 . . . ?
C59 C58 C57 C56 -1.3(7) . . . . ?
Cs4 C58 C57 C56 -68.7(4) 2_667 . . . ?
C59 C58 C57 Cs4 67.5(4) . . . 2_667 ?
C26 C27 C28 C29 -179.1(4) . . . . ?
C32 C27 C28 C29 3.3(7) . . . . ?
Cs1 C27 C28 C29 107.7(4) . . . . ?
C26 C27 C28 C23 -1.2(7) . . . . ?
C32 C27 C28 C23 -178.7(4) . . . . ?
Cs1 C27 C28 C23 -74.3(4) . . . . ?
C26 C27 C28 Cs4 -103.2(4) . . . . ?
C32 C27 C28 Cs4 79.2(4) . . . . ?
Cs1 C27 C28 Cs4 -176.40(13) . . . . ?
C22 C23 C28 C29 5.8(7) . . . . ?
C24 C23 C28 C29 -175.8(4) . . . . ?
Cs4 C23 C28 C29 67.1(4) . . . . ?
C22 C23 C28 C27 -172.1(5) . . . . ?
C24 C23 C28 C27 6.3(7) . . . . ?
Cs4 C23 C28 C27 -110.8(4) . . . . ?
C22 C23 C28 Cs4 -61.3(5) . . . . ?
C24 C23 C28 Cs4 117.1(4) . . . . ?
C33 C32 C31 C36 3.0(7) . . . . ?
C27 C32 C31 C36 -177.9(4) . . . . ?
Cs3 C32 C31 C36 -64.6(4) . . . . ?
C33 C32 C31 C30 -175.5(5) . . . . ?
C27 C32 C31 C30 3.7(7) . . . . ?
Cs3 C32 C31 C30 117.0(4) . . . . ?
C33 C32 C31 Cs3 67.5(4) . . . . ?
C27 C32 C31 Cs3 -113.3(4) . . . . ?
C19 C24 C25 C26 176.6(5) . . . . ?
C23 C24 C25 C26 -0.4(7) . . . . ?
C19 C24 C25 Cs1 -112.5(4) . . . . ?
C23 C24 C25 Cs1 70.6(4) . . . . ?
C24 C25 C26 C27 5.8(7) . . . . ?
Cs1 C25 C26 C27 -85.9(4) . . . . ?
C24 C25 C26 Cs1 91.7(4) . . . . ?
C28 C27 C26 C25 -4.9(7) . . . . ?
C32 C27 C26 C25 172.6(4) . . . . ?
Cs1 C27 C26 C25 87.7(4) . . . . ?
C28 C27 C26 Cs1 -92.6(4) . . . . ?
C32 C27 C26 Cs1 84.9(4) . . . . ?
C59 C60 C55 C56 -1.6(7) . . . . ?
C61 C60 C55 C56 178.0(5) . . . . ?
Cs3 C60 C55 C56 -97.8(5) . . . . ?
Cs4 C60 C55 C56 67.9(4) 2_667 . . . ?
C59 C60 C55 Cs4 -69.5(4) . . . 2_667 ?
C61 C60 C55 Cs4 110.2(4) . . . 2_667 ?
Cs3 C60 C55 Cs4 -165.71(18) . . . 2_667 ?
C60 C55 C56 C57 1.8(7) . . . . ?
Cs4 C55 C56 C57 67.9(4) 2_667 . . . ?
C60 C55 C56 Cs4 -66.1(4) . . . 2_667 ?
C58 C57 C56 C55 -0.4(7) . . . . ?
Cs4 C57 C56 C55 -67.9(4) 2_667 . . . ?
C58 C57 C56 Cs4 67.5(4) . . . 2_667 ?
C37 C42 C41 C40 2.1(7) . . . . ?
C43 C42 C41 C40 179.9(5) . . . . ?
Cs3 C42 C41 C40 102.6(5) . . . . ?
Cs1 C42 C41 C40 -120.6(5) 1_565 . . . ?
C37 C42 C41 C46 -178.0(5) . . . . ?
C43 C42 C41 C46 -0.2(7) . . . . ?
Cs3 C42 C41 C46 -77.5(5) . . . . ?
Cs1 C42 C41 C46 59.3(4) 1_565 . . . ?
C37 C42 C41 Cs1 122.7(5) . . . 1_565 ?
C43 C42 C41 Cs1 -59.5(4) . . . 1_565 ?
Cs3 C42 C41 Cs1 -136.8(3) . . . 1_565 ?
C47 C46 C41 C40 2.8(8) . . . . ?
C45 C46 C41 C40 -176.1(5) . . . . ?
Cs1 C46 C41 C40 119.3(5) 1_565 . . . ?
C47 C46 C41 C42 -177.1(5) . . . . ?
C45 C46 C41 C42 4.0(7) . . . . ?
Cs1 C46 C41 C42 -60.6(4) 1_565 . . . ?
C47 C46 C41 Cs1 -116.5(5) . . . 1_565 ?
C45 C46 C41 Cs1 64.6(4) . . . 1_565 ?
C27 C28 C29 C30 3.7(8) . . . . ?
C23 C28 C29 C30 -174.2(5) . . . . ?
Cs4 C28 C29 C30 -95.3(5) . . . . ?
C27 C28 C29 Cs4 99.0(4) . . . . ?
C23 C28 C29 Cs4 -78.9(4) . . . . ?
C27 C28 C29 Cs2 -83.9(5) . . . . ?
C23 C28 C29 Cs2 98.2(5) . . . . ?
Cs4 C28 C29 Cs2 177.1(3) . . . . ?
C28 C29 C30 C31 -7.1(8) . . . . ?
Cs4 C29 C30 C31 -96.7(5) . . . . ?
Cs2 C29 C30 C31 98.4(5) . . . . ?
C28 C29 C30 Cs2 -105.6(5) . . . . ?
Cs4 C29 C30 Cs2 164.89(17) . . . . ?
C28 C29 C30 Cs4 89.5(5) . . . . ?
Cs2 C29 C30 Cs4 -164.89(17) . . . . ?
C36 C31 C30 C29 -175.2(5) . . . . ?
C32 C31 C30 C29 3.2(7) . . . . ?
Cs3 C31 C30 C29 93.1(5) . . . . ?
C36 C31 C30 Cs2 -90.7(5) . . . . ?
C32 C31 C30 Cs2 87.7(4) . . . . ?
Cs3 C31 C30 Cs2 177.59(17) . . . . ?
C36 C31 C30 Cs4 117.3(4) . . . . ?
C32 C31 C30 Cs4 -64.3(5) . . . . ?
Cs3 C31 C30 Cs4 25.6(4) . . . . ?
C24 C23 C22 C21 2.6(8) . . . . ?
C28 C23 C22 C21 -179.0(5) . . . . ?
Cs4 C23 C22 C21 127.5(5) . . . . ?
C24 C23 C22 Cs4 -124.8(4) . . . . ?
C28 C23 C22 Cs4 53.6(4) . . . . ?
C43 C42 C37 C38 -178.5(6) . . . . ?
C41 C42 C37 C38 -0.8(8) . . . . ?
Cs3 C42 C37 C38 -111.3(6) . . . . ?
Cs1 C42 C37 C38 98.8(6) 1_565 . . . ?
C43 C42 C37 Cs3 -67.2(5) . . . . ?
C41 C42 C37 Cs3 110.6(4) . . . . ?
Cs1 C42 C37 Cs3 -149.9(4) 1_565 . . . ?
C47 C46 C45 C44 176.8(5) . . . . ?
C41 C46 C45 C44 -4.2(7) . . . . ?
Cs1 C46 C45 C44 68.2(4) 1_565 . . . ?
C47 C46 C45 C54 -2.5(7) . . . . ?
C41 C46 C45 C54 176.4(4) . . . . ?
Cs1 C46 C45 C54 -111.1(4) 1_565 . . . ?
C47 C46 C45 Cs1 108.6(5) . . . 1_565 ?
C41 C46 C45 Cs1 -72.4(4) . . . 1_565 ?
C46 C45 C44 C43 0.6(7) . . . . ?
C54 C45 C44 C43 179.9(5) . . . . ?
Cs1 C45 C44 C43 75.5(5) 1_565 . . . ?
C46 C45 C44 Cs1 -75.0(4) . . . 1_565 ?
C54 C45 C44 Cs1 104.3(5) . . . 1_565 ?
C46 C45 C44 Cs3 66.0(5) . . . . ?
C54 C45 C44 Cs3 -114.7(4) . . . . ?
Cs1 C45 C44 Cs3 141.0(2) 1_565 . . . ?
C23 C24 C19 C20 2.2(7) . . . . ?
C25 C24 C19 C20 -174.7(5) . . . . ?
C45 C44 C43 C42 3.5(8) . . . . ?
Cs1 C44 C43 C42 79.5(5) 1_565 . . . ?
Cs3 C44 C43 C42 -89.3(5) . . . . ?
C45 C44 C43 Cs3 92.8(5) . . . . ?
Cs1 C44 C43 Cs3 168.74(17) 1_565 . . . ?
C45 C44 C43 Cs1 -76.0(4) . . . 1_565 ?
Cs3 C44 C43 Cs1 -168.74(17) . . . 1_565 ?
C37 C42 C43 C44 174.1(5) . . . . ?
C41 C42 C43 C44 -3.6(8) . . . . ?
Cs3 C42 C43 C44 96.6(5) . . . . ?
Cs1 C42 C43 C44 -71.3(5) 1_565 . . . ?
C37 C42 C43 Cs3 77.5(5) . . . . ?
C41 C42 C43 Cs3 -100.1(4) . . . . ?
Cs1 C42 C43 Cs3 -167.82(18) 1_565 . . . ?
C37 C42 C43 Cs1 -114.6(5) . . . 1_565 ?
C41 C42 C43 Cs1 67.7(4) . . . 1_565 ?
Cs3 C42 C43 Cs1 167.82(18) . . . 1_565 ?
C30 C31 C36 C35 177.1(5) . . . . ?
C32 C31 C36 C35 -1.3(8) . . . . ?
Cs3 C31 C36 C35 -65.9(5) . . . . ?
C30 C31 C36 Cs3 -117.0(5) . . . . ?
C32 C31 C36 Cs3 64.6(4) . . . . ?
C76 O2 C73 C74 32.2(7) . . . . ?
Cs3 O2 C73 C74 144.1(4) . . . . ?
Cs4 O2 C73 C74 -105.3(5) . . . . ?
C76 O2 C73 Cs3 -112.0(5) . . . . ?
Cs4 O2 C73 Cs3 110.5(3) . . . . ?
C44 C45 C54 C53 0.7(8) . . . . ?
C46 C45 C54 C53 180.0(5) . . . . ?
Cs1 C45 C54 C53 83.7(6) 1_565 . . . ?
C44 C45 C54 C49 179.9(5) . . . . ?
C46 C45 C54 C49 -0.8(7) . . . . ?
Cs1 C45 C54 C49 -97.0(5) 1_565 . . . ?
C44 C45 C54 Cs2 -97.5(5) . . . 1_565 ?
C46 C45 C54 Cs2 81.9(5) . . . 1_565 ?
Cs1 C45 C54 Cs2 -14.4(5) 1_565 . . 1_565 ?
C24 C19 C20 C21 1.5(8) . . . . ?
C19 C20 C21 C22 -3.0(8) . . . . ?
C23 C22 C21 C20 0.9(8) . . . . ?
Cs4 C22 C21 C20 99.5(6) . . . . ?
C31 C32 C33 C34 -2.5(8) . . . . ?
C27 C32 C33 C34 178.3(5) . . . . ?
Cs3 C32 C33 C34 68.3(5) . . . . ?
C31 C32 C33 Cs3 -70.8(4) . . . . ?
C27 C32 C33 Cs3 110.1(4) . . . . ?
C45 C46 C47 C48 3.0(9) . . . . ?
C41 C46 C47 C48 -175.9(6) . . . . ?
Cs1 C46 C47 C48 84.5(7) 1_565 . . . ?
C18 C13 C14 C15 -1.8(8) . . . . ?
C12 C13 C14 C15 176.8(5) . . . . ?
C18 C13 C14 C9 179.6(5) . . . . ?
C12 C13 C14 C9 -1.8(8) . . . . ?
C10 C11 C12 C13 5.1(9) . . . . ?
Cs1 C11 C12 C13 77.7(6) . . . . ?
C10 C11 C12 Cs1 -72.6(5) . . . . ?
C14 C13 C12 C11 -3.3(9) . . . . ?
C18 C13 C12 C11 175.3(6) . . . . ?
C14 C13 C12 Cs1 58.0(5) . . . . ?
C18 C13 C12 Cs1 -123.4(6) . . . . ?
C12 C11 C10 C9 -1.7(9) . . . . ?
Cs1 C11 C10 C9 -86.3(5) . . . . ?
C12 C11 C10 C5 173.7(6) . . . . ?
Cs1 C11 C10 C5 89.1(5) . . . . ?
C12 C11 C10 Cs1 84.6(5) . . . . ?
C12 C11 C10 Cs4 -88.7(6) . . . 1_455 ?
Cs1 C11 C10 Cs4 -173.3(4) . . . 1_455 ?
C53 C54 C49 C48 -177.2(6) . . . . ?
C45 C54 C49 C48 3.5(9) . . . . ?
Cs2 C54 C49 C48 -110.5(6) 1_565 . . . ?
C53 C54 C49 C50 2.3(8) . . . . ?
C45 C54 C49 C50 -177.0(5) . . . . ?
Cs2 C54 C49 C50 68.9(5) 1_565 . . . ?
C53 C54 C49 Cs2 -66.7(5) . . . 1_565 ?
C45 C54 C49 Cs2 114.0(4) . . . 1_565 ?
C42 C37 C38 C39 0.0(10) . . . . ?
Cs3 C37 C38 C39 -80.6(7) . . . . ?
C11 C10 C9 C8 179.4(5) . . . . ?
C5 C10 C9 C8 3.9(8) . . . . ?
Cs1 C10 C9 C8 97.3(5) . . . . ?
Cs4 C10 C9 C8 -69.0(5) 1_455 . . . ?
C11 C10 C9 C14 -3.2(8) . . . . ?
C5 C10 C9 C14 -178.7(5) . . . . ?
Cs1 C10 C9 C14 -85.3(5) . . . . ?
Cs4 C10 C9 C14 108.3(5) 1_455 . . . ?
C11 C10 C9 Cs4 -111.5(5) . . . 1_455 ?
C5 C10 C9 Cs4 73.0(5) . . . 1_455 ?
Cs1 C10 C9 Cs4 166.34(19) . . . 1_455 ?
C11 C10 C9 Cs1 82.1(5) . . . . ?
C5 C10 C9 Cs1 -93.4(5) . . . . ?
Cs4 C10 C9 Cs1 -166.34(19) 1_455 . . . ?
C13 C14 C9 C8 -177.7(6) . . . . ?
C15 C14 C9 C8 3.8(9) . . . . ?
C13 C14 C9 C10 5.0(8) . . . . ?
C15 C14 C9 C10 -173.6(5) . . . . ?
C13 C14 C9 Cs4 94.9(5) . . . 1_455 ?
C15 C14 C9 Cs4 -83.6(6) . . . 1_455 ?
C13 C14 C9 Cs1 -61.3(5) . . . . ?
C15 C14 C9 Cs1 120.2(5) . . . . ?
C42 C41 C40 C39 -2.9(9) . . . . ?
C46 C41 C40 C39 177.2(6) . . . . ?
Cs1 C41 C40 C39 -92.3(8) 1_565 . . . ?
C13 C14 C15 C16 2.1(9) . . . . ?
C9 C14 C15 C16 -179.3(6) . . . . ?
C1 C6 C5 C4 5.0(11) . . . . ?
C7 C6 C5 C4 -172.4(7) . . . . ?
Cs4 C6 C5 C4 120.6(6) 1_455 . . . ?
C1 C6 C5 C10 -175.5(7) . . . . ?
C7 C6 C5 C10 7.2(10) . . . . ?
Cs4 C6 C5 C10 -59.8(6) 1_455 . . . ?
C1 C6 C5 Cs4 -115.6(8) . . . 1_455 ?
C7 C6 C5 Cs4 67.0(6) . . . 1_455 ?
C1 C6 C5 Cs1 114.5(8) . . . . ?
C7 C6 C5 Cs1 -62.9(8) . . . . ?
Cs4 C6 C5 Cs1 -129.9(3) 1_455 . . . ?
C11 C10 C5 C4 -4.1(9) . . . . ?
C9 C10 C5 C4 171.4(6) . . . . ?
Cs1 C10 C5 C4 79.5(6) . . . . ?
Cs4 C10 C5 C4 -120.1(6) 1_455 . . . ?
C11 C10 C5 C6 176.3(6) . . . . ?
C9 C10 C5 C6 -8.2(9) . . . . ?
Cs1 C10 C5 C6 -100.0(6) . . . . ?
Cs4 C10 C5 C6 60.3(6) 1_455 . . . ?
C11 C10 C5 Cs4 116.0(5) . . . 1_455 ?
C9 C10 C5 Cs4 -68.5(5) . . . 1_455 ?
Cs1 C10 C5 Cs4 -160.34(19) . . . 1_455 ?
C11 C10 C5 Cs1 -83.6(5) . . . . ?
C9 C10 C5 Cs1 91.9(5) . . . . ?
Cs4 C10 C5 Cs1 160.34(19) 1_455 . . . ?
C14 C13 C18 C17 2.4(10) . . . . ?
C12 C13 C18 C17 -176.1(7) . . . . ?
C10 C9 C8 C7 1.3(10) . . . . ?
C14 C9 C8 C7 -175.9(6) . . . . ?
Cs4 C9 C8 C7 -69.6(6) 1_455 . . . ?
Cs1 C9 C8 C7 73.4(7) . . . . ?
C10 C9 C8 Cs4 70.9(5) . . . 1_455 ?
C14 C9 C8 Cs4 -106.3(5) . . . 1_455 ?
Cs1 C9 C8 Cs4 143.0(3) . . . 1_455 ?
C31 C36 C35 C34 -1.0(9) . . . . ?
Cs3 C36 C35 C34 -70.5(5) . . . . ?
C31 C36 C35 Cs3 69.5(5) . . . . ?
C76 C75 C74 C73 -7.5(8) . . . . ?
O2 C73 C74 C75 -14.5(7) . . . . ?
Cs3 C73 C74 C75 31.7(10) . . . . ?
C46 C47 C48 C49 -0.2(10) . . . . ?
C54 C49 C48 C47 -3.2(10) . . . . ?
C50 C49 C48 C47 177.4(6) . . . . ?
Cs2 C49 C48 C47 -101.7(7) 1_565 . . . ?
C49 C54 C53 C52 -1.7(10) . . . . ?
C45 C54 C53 C52 177.6(6) . . . . ?
Cs2 C54 C53 C52 -62.6(6) 1_565 . . . ?
C49 C54 C53 Cs2 60.9(5) . . . 1_565 ?
C45 C54 C53 Cs2 -119.8(5) . . . 1_565 ?
C36 C35 C34 C33 1.5(9) . . . . ?
Cs3 C35 C34 C33 -71.9(5) . . . . ?
C36 C35 C34 Cs3 73.4(5) . . . . ?
C32 C33 C34 C35 0.3(9) . . . . ?
Cs3 C33 C34 C35 71.5(6) . . . . ?
C32 C33 C34 Cs3 -71.2(5) . . . . ?
C73 O2 C76 C75 -37.3(7) . . . . ?
Cs3 O2 C76 C75 -150.6(5) . . . . ?
Cs4 O2 C76 C75 97.6(6) . . . . ?
C73 O2 C76 Cs3 113.3(4) . . . . ?
Cs4 O2 C76 Cs3 -111.8(4) . . . . ?
C74 C75 C76 O2 27.6(8) . . . . ?
C74 C75 C76 Cs3 -17.0(10) . . . . ?
C14 C15 C16 C17 -3.0(12) . . . . ?
C48 C49 C50 C51 178.1(7) . . . . ?
C54 C49 C50 C51 -1.3(10) . . . . ?
Cs2 C49 C50 C51 76.4(6) 1_565 . . . ?
C48 C49 C50 Cs2 101.7(6) . . . 1_565 ?
C54 C49 C50 Cs2 -77.7(5) . . . 1_565 ?
C41 C40 C39 C38 2.2(11) . . . . ?
C37 C38 C39 C40 -0.6(11) . . . . ?
C54 C53 C52 C51 0.0(11) . . . . ?
Cs2 C53 C52 C51 -64.0(7) 1_565 . . . ?
C54 C53 C52 Cs2 64.0(6) . . . 1_565 ?
C77 O1 C80 C79 30.9(8) . . . . ?
Cs2 O1 C80 C79 -106.5(6) . . . . ?
Cs1 O1 C80 C79 144.4(6) . . . . ?
C77 O1 C80 Cs1 -113.5(5) . . . . ?
Cs2 O1 C80 Cs1 109.1(4) . . . . ?
C53 C52 C51 C50 1.0(12) . . . . ?
Cs2 C52 C51 C50 -70.3(7) 1_565 . . . ?
C53 C52 C51 Cs2 71.3(7) . . . 1_565 ?
C49 C50 C51 C52 -0.4(11) . . . . ?
Cs2 C50 C51 C52 77.1(7) 1_565 . . . ?
C49 C50 C51 Cs2 -77.4(6) . . . 1_565 ?
C6 C5 C4 C3 -3.0(12) . . . . ?
C10 C5 C4 C3 177.5(7) . . . . ?
Cs4 C5 C4 C3 87.1(9) 1_455 . . . ?
Cs1 C5 C4 C3 -120.7(8) . . . . ?
C64 C64 C65 C66 -1.7(13) 2_666 . . . ?
C68 C64 C65 C66 -179.9(7) 2_666 . . . ?
Cs2 C64 C65 C66 -94.7(8) 2_666 . . . ?
Cs2 C64 C65 C66 65.6(7) . . . . ?
C64 C64 C65 Cs2 -67.2(9) 2_666 . . . ?
C68 C64 C65 Cs2 114.6(7) 2_666 . . . ?
Cs2 C64 C65 Cs2 -160.3(5) 2_666 . . . ?
C66 C67 C68 C69 -178.5(8) . . . . ?
C72 C67 C68 C69 2.8(12) . . . . ?
Cs2 C67 C68 C69 -106.9(8) . . . . ?
C66 C67 C68 C64 -0.3(11) . . . 2_666 ?
C72 C67 C68 C64 -179.0(7) . . . 2_666 ?
Cs2 C67 C68 C64 71.4(6) . . . 2_666 ?
C66 C67 C68 Cs2 -71.6(7) . . . . ?
C72 C67 C68 Cs2 109.6(7) . . . . ?
C9 C8 C7 C6 -2.4(11) . . . . ?
Cs4 C8 C7 C6 -72.2(7) 1_455 . . . ?
C9 C8 C7 Cs4 69.8(6) . . . 1_455 ?
C5 C6 C7 C8 -2.0(12) . . . . ?
C1 C6 C7 C8 -179.1(8) . . . . ?
Cs4 C6 C7 C8 70.3(7) 1_455 . . . ?
C5 C6 C7 Cs4 -72.3(6) . . . 1_455 ?
C1 C6 C7 Cs4 110.6(8) . . . 1_455 ?
C68 C67 C66 C65 0.4(11) . . . . ?
C72 C67 C66 C65 179.2(7) . . . . ?
Cs2 C67 C66 C65 -65.7(7) . . . . ?
C68 C67 C66 Cs2 66.1(6) . . . . ?
C72 C67 C66 Cs2 -115.1(7) . . . . ?
C64 C65 C66 C67 0.5(11) . . . . ?
Cs2 C65 C66 C67 63.5(7) . . . . ?
C64 C65 C66 Cs2 -63.0(7) . . . . ?
C68 C67 C72 C71 -3.1(12) . . . . ?
C66 C67 C72 C71 178.2(8) . . . . ?
Cs2 C67 C72 C71 82.1(9) . . . . ?
C77 C78 C79 C80 11.3(10) . . . . ?
O1 C80 C79 C78 -26.2(9) . . . . ?
Cs1 C80 C79 C78 28.6(12) . . . . ?
C15 C16 C17 C18 3.5(13) . . . . ?
C13 C18 C17 C16 -3.2(12) . . . . ?
C80 O1 C77 C78 -23.5(9) . . . . ?
Cs2 O1 C77 C78 120.3(7) . . . . ?
Cs1 O1 C77 C78 -132.0(7) . . . . ?
C80 O1 C77 Cs1 108.6(5) . . . . ?
Cs2 O1 C77 Cs1 -107.6(3) . . . . ?
C80 O1 C77 Cs2 -143.8(6) . . . . ?
Cs1 O1 C77 Cs2 107.6(3) . . . . ?
C79 C78 C77 O1 7.0(11) . . . . ?
C79 C78 C77 Cs1 -44.7(11) . . . . ?
C79 C78 C77 Cs2 55.5(9) . . . . ?
C5 C6 C1 C2 -1.0(17) . . . . ?
C7 C6 C1 C2 176.2(12) . . . . ?
Cs4 C6 C1 C2 -96.5(14) 1_455 . . . ?
C67 C72 C71 C70 2.0(13) . . . . ?
C6 C1 C2 C3 -5(2) . . . . ?
C5 C4 C3 C2 -3.1(15) . . . . ?
C1 C2 C3 C4 6.9(19) . . . . ?
C67 C68 C69 C70 -1.6(13) . . . . ?
C64 C68 C69 C70 -179.8(8) 2_666 . . . ?
Cs2 C68 C69 C70 -94.1(10) . . . . ?
C72 C71 C70 C69 -0.9(15) . . . . ?
C68 C69 C70 C71 0.7(15) . . . . ?
C81 C82 C83 C84 6(4) . . . . ?
C82 C83 C84 O3 8(3) . . . . ?
C83 C82 C81 O3 -18(3) . . . . ?
C83 C84 O3 C81 -18(2) . . . . ?
C82 C81 O3 C84 23(3) . . . . ?
